data_7125196
loop_
_publ_author_name
'Wright, James R.'
'Crowley, James D.'
'Lucas, Nigel T.'

_publ_section_title
;
 Carbon-rich &quot;Click&quot; 1,2,3-triazoles: hexaphenylbenzene and
 hexa-peri-hexabenzocoronene-based ligands for Suzuki-Miyaura catalysts.
;
_journal_issue 88
_journal_name_full 'Chemical communications (Cambridge, England)'
_journal_page_first 12976
_journal_page_last 12979
_journal_paper_doi 10.1039/c6cc07413h
_journal_volume 52
_journal_year 2016
_chemical_formula_moiety 'C142 H130 Cl2 N6 Pd1'
_chemical_formula_sum 'C142 H130 Cl2 N6 Pd'
_chemical_formula_weight 2097.82
_chemical_name_common '[PdCl2{Bn-tzl-HBC(tBu)5}2]'
_chemical_name_systematic
Dichlorobis(1-benzyl-4-[5,8,11,14,17-penta(tert-butyl)-2-hexa-peri-hexabenzocoronenyl]-1,2,3-triazole)palladium(II)
_space_group_IT_number 14
_space_group_name_Hall '-P 2ybc'
_space_group_name_H-M_alt 'P 1 21/c 1'
_symmetry_cell_setting monoclinic
_symmetry_space_group_name_H-M 'P 1 21/c 1'
_atom_sites_solution_hydrogens geom
_atom_sites_solution_primary direct
_atom_sites_solution_secondary difmap
_audit_block_code jrw_139
_audit_creation_method SHELXL-97
_audit_update_record
;
2016-09-05 deposited with the CCDC.
2016-10-10 downloaded from the CCDC.
;
_cell_angle_alpha 90.00
_cell_angle_beta 99.711(3)
_cell_angle_gamma 90.00
_cell_formula_units_Z 4
_cell_length_a 22.0530(6)
_cell_length_b 39.391(3)
_cell_length_c 14.3467(6)
_cell_measurement_reflns_used 3445
_cell_measurement_temperature 100(1)
_cell_measurement_theta_max 72.7380
_cell_measurement_theta_min 3.8720
_cell_volume 12284.3(11)
_computing_cell_refinement 'CrysAlisPro (Agilent, V 1.171.36.28)'
_computing_data_collection 'CrysAlisPro (Agilent, V 1.171.36.28)'
_computing_data_reduction 'CrysAlisPro (Agilent, V 1.171.36.28)'
_computing_molecular_graphics 'Mercury (Macrae, 2016)'
_computing_publication_material 'enCIFer (CCDC, 2014)'
_computing_structure_refinement 'SHELXL-97 (Sheldrick, 1997)'
_computing_structure_solution 'SHELXS-97 (Sheldrick, 1997)'
_diffrn_ambient_temperature 100(1)
_diffrn_crystal_treatment
; 
Crystal was attached with Paratone N oil to a 0.3 mm CryoLoop supported 
in a copper mounting pin, then quenched in a cold nitrogen gas from a gas
stream from an Oxford Cryosystems Cryostream.
;
_diffrn_detector_area_resol_mean 5.1725
_diffrn_measured_fraction_theta_full 1.000
_diffrn_measured_fraction_theta_max 0.967
_diffrn_measurement_device_type 'SuperNova, Dual, Cu at zero, Atlas'
_diffrn_measurement_method '\w scans'
_diffrn_radiation_monochromator mirror
_diffrn_radiation_source 'SuperNova (Cu) X-ray Source'
_diffrn_radiation_type CuK\a
_diffrn_radiation_wavelength 1.54184
_diffrn_reflns_av_R_equivalents 0.1036
_diffrn_reflns_av_sigmaI/netI 0.1688
_diffrn_reflns_limit_h_max 23
_diffrn_reflns_limit_h_min -27
_diffrn_reflns_limit_k_max 46
_diffrn_reflns_limit_k_min -48
_diffrn_reflns_limit_l_max 17
_diffrn_reflns_limit_l_min -13
_diffrn_reflns_number 51510
_diffrn_reflns_theta_full 67.00
_diffrn_reflns_theta_max 74.86
_diffrn_reflns_theta_min 3.32
_diffrn_standards_interval_count 0
_diffrn_standards_interval_time 0
_diffrn_standards_number 0
_exptl_absorpt_coefficient_mu 2.004
_exptl_absorpt_correction_T_max 1.00000
_exptl_absorpt_correction_T_min 0.52697
_exptl_absorpt_correction_type multi-scan
_exptl_absorpt_process_details
;
CrysAlisPro, Agilent Technologies, Version 1.171.36.28
Empirical absorption correction using spherical harmonics,
 implemented in SCALE3 ABSPACK scaling algorithm.
;
_exptl_crystal_colour orange
_exptl_crystal_density_diffrn 1.134
_exptl_crystal_density_meas ?
_exptl_crystal_density_method 'not measured'
_exptl_crystal_description block
_exptl_crystal_F_000 4416
_exptl_crystal_preparation
;
Crystals were grown by slow evaporation of a dichloromethane solution.
;
_exptl_crystal_size_max 0.2110
_exptl_crystal_size_mid 0.0612
_exptl_crystal_size_min 0.0287
_platon_squeeze_details
;
The contents of each region of disordered solvent could not be effectively 
modelled and have been treated as a diffuse contribution to the overall 
scattering using PLATON SQUEEZE (total: 2303 \A^3^/cell, 341 e/cell).
The electron count and volume of each void region is consistent with 
4 CH3CN and 8 H2O molecules, which give a total electron count 
of 168e/void and  total volume of 1096 \A^3^/void. 
;
_refine_diff_density_max 0.627
_refine_diff_density_min -0.993
_refine_diff_density_rms 0.082
_refine_ls_extinction_method none
_refine_ls_goodness_of_fit_ref 0.890
_refine_ls_hydrogen_treatment constr
_refine_ls_matrix_type full
_refine_ls_number_parameters 1390
_refine_ls_number_reflns 24388
_refine_ls_number_restraints 0
_refine_ls_restrained_S_all 0.890
_refine_ls_R_factor_all 0.1571
_refine_ls_R_factor_gt 0.0795
_refine_ls_shift/su_max 0.000
_refine_ls_shift/su_mean 0.000
_refine_ls_structure_factor_coef Fsqd
_refine_ls_weighting_details 'calc w=1/[\s^2^(Fo^2^)+(0.0726P)^2^+0.0000P] where P=(Fo^2^+2Fc^2^)/3'
_refine_ls_weighting_scheme calc
_refine_ls_wR_factor_gt 0.1680
_refine_ls_wR_factor_ref 0.2007
_reflns_number_gt 11339
_reflns_number_total 24388
_reflns_threshold_expression >2sigma(I)
_cod_data_source_file c6cc07413h2.cif
_cod_data_source_block 2b
_cod_depositor_comments
;
The following automatic conversions were performed:

data item '_exptl_crystal_density_meas' value 'not measured' was
changed to '?' -- the value is perceived as not measured.

Automatic conversion script
Id: cif_fix_values 6909 2019-04-08 15:41:33Z antanas 
;
_cod_original_cell_volume 12284.2(10)
_cod_original_sg_symbol_H-M 'P 21/c'
_cod_database_code 7125196
_platon_squeeze_void_probe_radius 1.20

loop_
_symmetry_equiv_pos_as_xyz
'x, y, z'
'-x, y+1/2, -z+1/2'
'-x, -y, -z'
'x, -y-1/2, z-1/2'

loop_
_atom_site_label
_atom_site_type_symbol
_atom_site_fract_x
_atom_site_fract_y
_atom_site_fract_z
_atom_site_U_iso_or_equiv
_atom_site_adp_type
_atom_site_occupancy
_atom_site_symmetry_multiplicity
_atom_site_calc_flag
_atom_site_refinement_flags
Pd1 Pd 0.499356(19) 0.041261(14) 0.24050(3) 0.04193(12) Uani 1 1 d .
Cl1 Cl 0.45986(6) -0.01334(4) 0.24016(9) 0.0433(3) Uani 1 1 d .
Cl2 Cl 0.54617(6) 0.09357(4) 0.23242(10) 0.0479(4) Uani 1 1 d .
N101 N 0.4450(2) 0.04996(14) 0.1172(3) 0.0412(12) Uani 1 1 d .
N102 N 0.4591(2) 0.03632(15) 0.0402(3) 0.0445(13) Uani 1 1 d .
N103 N 0.4127(2) 0.04456(15) -0.0296(3) 0.0417(11) Uani 1 1 d .
N201 N 0.5520(2) 0.03378(15) 0.3663(3) 0.0456(13) Uani 1 1 d .
N202 N 0.6114(2) 0.02900(15) 0.3653(3) 0.0480(13) Uani 1 1 d .
N203 N 0.63920(19) 0.03278(15) 0.4534(3) 0.0447(13) Uani 1 1 d .
C101 C 0.3904(2) 0.06732(17) 0.0982(4) 0.0385(13) Uani 1 1 d .
C102 C 0.3697(2) 0.06357(16) 0.0033(4) 0.0403(13) Uani 1 1 d .
H102 H 0.3328 0.0725 -0.0321 0.048 Uiso 1 1 calc R
C103 C 0.4129(3) 0.03109(17) -0.1243(3) 0.0438(15) Uani 1 1 d .
H10A H 0.4510 0.0179 -0.1250 0.053 Uiso 1 1 calc R
H10B H 0.4120 0.0501 -0.1697 0.053 Uiso 1 1 calc R
C104 C 0.3579(3) 0.00865(19) -0.1535(3) 0.0461(16) Uani 1 1 d .
C105 C 0.3608(3) -0.02528(18) -0.1299(4) 0.0488(15) Uani 1 1 d .
H105 H 0.3978 -0.0345 -0.0956 0.059 Uiso 1 1 calc R
C106 C 0.3104(4) -0.0460(2) -0.1559(5) 0.070(2) Uani 1 1 d .
H106 H 0.3130 -0.0695 -0.1409 0.084 Uiso 1 1 calc R
C107 C 0.2560(4) -0.0325(3) -0.2038(6) 0.075(2) Uani 1 1 d .
H107 H 0.2207 -0.0465 -0.2198 0.090 Uiso 1 1 calc R
C108 C 0.2534(4) 0.0014(3) -0.2280(5) 0.072(2) Uani 1 1 d .
H108 H 0.2165 0.0107 -0.2622 0.087 Uiso 1 1 calc R
C109 C 0.3034(3) 0.02161(19) -0.2032(4) 0.0521(16) Uani 1 1 d .
H109 H 0.3011 0.0449 -0.2202 0.063 Uiso 1 1 calc R
C111 C 0.2955(2) 0.08079(16) 0.1558(3) 0.0367(13) Uani 1 1 d .
H111 H 0.2750 0.0683 0.1031 0.044 Uiso 1 1 calc R
C112 C 0.3588(2) 0.08353(16) 0.1693(4) 0.0379(13) Uani 1 1 d .
C113 C 0.3897(2) 0.10141(16) 0.2465(4) 0.0396(13) Uani 1 1 d .
H113 H 0.4333 0.1033 0.2552 0.047 Uiso 1 1 calc R
C114 C 0.4537(3) 0.13890(17) 0.4095(4) 0.0422(14) Uani 1 1 d .
H114 H 0.4766 0.1281 0.3674 0.051 Uiso 1 1 calc R
C115 C 0.4857(3) 0.15778(17) 0.4851(4) 0.0459(15) Uani 1 1 d .
C116 C 0.4501(3) 0.17192(16) 0.5482(4) 0.0427(14) Uani 1 1 d .
H116 H 0.4704 0.1840 0.6019 0.051 Uiso 1 1 calc R
C117 C 0.3815(3) 0.20551(17) 0.6743(4) 0.0473(15) Uani 1 1 d .
H117 H 0.4252 0.2052 0.6880 0.057 Uiso 1 1 calc R
C118 C 0.3493(3) 0.22483(18) 0.7306(4) 0.0514(16) Uani 1 1 d .
C119 C 0.2857(3) 0.22375(18) 0.7129(4) 0.0497(16) Uani 1 1 d .
H119 H 0.2633 0.2360 0.7531 0.060 Uiso 1 1 calc R
C120 C 0.1519(3) 0.22655(17) 0.6668(4) 0.0493(15) Uani 1 1 d .
H120 H 0.1727 0.2382 0.7210 0.059 Uiso 1 1 calc R
C121 C 0.0891(3) 0.23053(19) 0.6426(5) 0.0549(17) Uani 1 1 d .
C122 C 0.0590(3) 0.21175(18) 0.5661(4) 0.0482(15) Uani 1 1 d .
H122 H 0.0156 0.2138 0.5488 0.058 Uiso 1 1 calc R
C123 C -0.0053(3) 0.17218(18) 0.4072(4) 0.0458(15) Uani 1 1 d .
H123 H -0.0277 0.1862 0.4432 0.055 Uiso 1 1 calc R
C124 C -0.0374(3) 0.15481(19) 0.3317(5) 0.0494(15) Uani 1 1 d .
C125 C -0.0036(3) 0.13404(17) 0.2796(4) 0.0438(14) Uani 1 1 d .
H125 H -0.0246 0.1210 0.2284 0.053 Uiso 1 1 calc R
C126 C 0.0655(2) 0.09646(16) 0.1599(4) 0.0366(13) Uani 1 1 d .
H126 H 0.0219 0.0976 0.1453 0.044 Uiso 1 1 calc R
C127 C 0.0973(2) 0.07848(16) 0.0995(4) 0.0381(13) Uani 1 1 d .
C128 C 0.1617(2) 0.07720(17) 0.1239(4) 0.0392(13) Uani 1 1 d .
H128 H 0.1841 0.0641 0.0855 0.047 Uiso 1 1 calc R
C129 C 0.1941(2) 0.09416(16) 0.2013(3) 0.0368(13) Uani 1 1 d .
C130 C 0.2601(2) 0.09604(15) 0.2187(3) 0.0340(12) Uani 1 1 d .
C131 C 0.2920(2) 0.11430(15) 0.2974(3) 0.0337(12) Uani 1 1 d .
C132 C 0.3574(2) 0.11677(16) 0.3120(3) 0.0366(13) Uani 1 1 d .
C133 C 0.3899(2) 0.13524(15) 0.3935(4) 0.0330(11) Uani 1 1 d .
C134 C 0.3548(2) 0.15063(15) 0.4573(4) 0.0360(12) Uani 1 1 d .
C135 C 0.3864(3) 0.16896(16) 0.5350(4) 0.0410(13) Uani 1 1 d .
C136 C 0.3517(3) 0.18656(16) 0.5987(4) 0.0390(13) Uani 1 1 d .
C137 C 0.2872(3) 0.18601(15) 0.5797(4) 0.0366(12) Uani 1 1 d .
C138 C 0.2536(3) 0.20530(16) 0.6379(4) 0.0408(13) Uani 1 1 d .
C139 C 0.1867(3) 0.20594(16) 0.6147(4) 0.0397(13) Uani 1 1 d .
C140 C 0.1551(3) 0.18780(15) 0.5372(4) 0.0359(12) Uani 1 1 d .
C141 C 0.0911(3) 0.18976(16) 0.5135(4) 0.0404(13) Uani 1 1 d .
C142 C 0.0583(3) 0.17042(16) 0.4339(4) 0.0409(13) Uani 1 1 d .
C143 C 0.0922(2) 0.15046(15) 0.3793(4) 0.0347(12) Uani 1 1 d .
C144 C 0.0607(2) 0.13218(16) 0.3017(4) 0.0370(13) Uani 1 1 d .
C145 C 0.0954(2) 0.11272(15) 0.2407(4) 0.0355(12) Uani 1 1 d .
C146 C 0.1602(2) 0.11250(14) 0.2611(3) 0.0303(11) Uani 1 1 d .
C147 C 0.1927(2) 0.13081(14) 0.3417(3) 0.0313(11) Uani 1 1 d .
C148 C 0.2575(2) 0.13157(15) 0.3601(3) 0.0341(12) Uani 1 1 d .
C149 C 0.2892(2) 0.14907(15) 0.4395(3) 0.0341(12) Uani 1 1 d .
C150 C 0.2548(3) 0.16715(14) 0.4994(3) 0.0323(11) Uani 1 1 d .
C151 C 0.1902(2) 0.16788(14) 0.4795(3) 0.0327(11) Uani 1 1 d .
C152 C 0.1583(2) 0.14947(15) 0.4008(3) 0.0335(12) Uani 1 1 d .
C153 C 0.5548(3) 0.1632(2) 0.4959(4) 0.0532(17) Uani 1 1 d .
C154 C 0.5711(3) 0.1748(2) 0.4029(5) 0.075(3) Uani 1 1 d .
H15D H 0.5486 0.1957 0.3825 0.113 Uiso 1 1 calc R
H15E H 0.5599 0.1571 0.3551 0.113 Uiso 1 1 calc R
H15F H 0.6155 0.1791 0.4107 0.113 Uiso 1 1 calc R
C155 C 0.5869(3) 0.1287(2) 0.5225(6) 0.069(2) Uani 1 1 d .
H15A H 0.5721 0.1119 0.4735 0.104 Uiso 1 1 calc R
H15B H 0.5774 0.1210 0.5833 0.104 Uiso 1 1 calc R
H15C H 0.6315 0.1314 0.5274 0.104 Uiso 1 1 calc R
C156 C 0.5786(4) 0.1888(3) 0.5713(6) 0.086(3) Uani 1 1 d .
H15M H 0.6217 0.1940 0.5686 0.129 Uiso 1 1 calc R
H15N H 0.5754 0.1794 0.6336 0.129 Uiso 1 1 calc R
H15O H 0.5540 0.2096 0.5608 0.129 Uiso 1 1 calc R
C157 C 0.3857(3) 0.2473(2) 0.8098(5) 0.064(2) Uani 1 1 d .
C158 C 0.4241(4) 0.2726(2) 0.7653(7) 0.094(3) Uani 1 1 d .
H15J H 0.3975 0.2851 0.7153 0.141 Uiso 1 1 calc R
H15K H 0.4558 0.2605 0.7383 0.141 Uiso 1 1 calc R
H15L H 0.4436 0.2885 0.8137 0.141 Uiso 1 1 calc R
C159 C 0.4293(4) 0.2257(2) 0.8800(6) 0.084(3) Uani 1 1 d .
H15G H 0.4474 0.2397 0.9340 0.126 Uiso 1 1 calc R
H15H H 0.4622 0.2166 0.8489 0.126 Uiso 1 1 calc R
H15I H 0.4064 0.2069 0.9022 0.126 Uiso 1 1 calc R
C160 C 0.3430(5) 0.2676(3) 0.8637(7) 0.122(5) Uani 1 1 d .
H16G H 0.3671 0.2846 0.9038 0.183 Uiso 1 1 calc R
H16H H 0.3235 0.2521 0.9033 0.183 Uiso 1 1 calc R
H16I H 0.3112 0.2789 0.8184 0.183 Uiso 1 1 calc R
C161 C 0.0556(4) 0.2564(2) 0.6958(6) 0.071(2) Uani 1 1 d .
C162 C -0.0145(4) 0.2537(3) 0.6695(8) 0.103(4) Uani 1 1 d .
H16D H -0.0338 0.2711 0.7038 0.154 Uiso 1 1 calc R
H16E H -0.0279 0.2312 0.6866 0.154 Uiso 1 1 calc R
H16F H -0.0268 0.2572 0.6013 0.154 Uiso 1 1 calc R
C163 C 0.0746(5) 0.2904(2) 0.6768(8) 0.099(4) Uani 1 1 d .
H16P H 0.1195 0.2922 0.6933 0.149 Uiso 1 1 calc R
H16Q H 0.0554 0.3066 0.7147 0.149 Uiso 1 1 calc R
H16R H 0.0619 0.2956 0.6095 0.149 Uiso 1 1 calc R
C164 C 0.0701(5) 0.2488(3) 0.8028(6) 0.099(3) Uani 1 1 d .
H16S H 0.1126 0.2555 0.8276 0.149 Uiso 1 1 calc R
H16T H 0.0651 0.2244 0.8134 0.149 Uiso 1 1 calc R
H16U H 0.0419 0.2616 0.8354 0.149 Uiso 1 1 calc R
C165 C -0.1079(3) 0.1568(2) 0.3010(6) 0.071(2) Uani 1 1 d .
C166 C -0.1366(3) 0.1842(2) 0.3541(6) 0.076(2) Uani 1 1 d .
H16A H -0.1274 0.1796 0.4221 0.113 Uiso 1 1 calc R
H16B H -0.1813 0.1843 0.3333 0.113 Uiso 1 1 calc R
H16C H -0.1197 0.2064 0.3410 0.113 Uiso 1 1 calc R
C167 C -0.1243(4) 0.1625(3) 0.1961(6) 0.108(4) Uani 1 1 d .
H16J H -0.1691 0.1622 0.1775 0.162 Uiso 1 1 calc R
H16K H -0.1063 0.1444 0.1626 0.162 Uiso 1 1 calc R
H16L H -0.1082 0.1845 0.1799 0.162 Uiso 1 1 calc R
C168 C -0.1349(3) 0.1213(2) 0.3245(8) 0.096(3) Uani 1 1 d .
H16M H -0.1224 0.1163 0.3919 0.144 Uiso 1 1 calc R
H16N H -0.1193 0.1036 0.2870 0.144 Uiso 1 1 calc R
H16O H -0.1799 0.1220 0.3092 0.144 Uiso 1 1 calc R
C169 C 0.0661(3) 0.06179(19) 0.0074(4) 0.0454(15) Uani 1 1 d .
C170 C -0.0034(3) 0.0664(2) -0.0110(4) 0.0541(18) Uani 1 1 d .
H17A H -0.0210 0.0561 0.0406 0.081 Uiso 1 1 calc R
H17B H -0.0209 0.0555 -0.0709 0.081 Uiso 1 1 calc R
H17C H -0.0133 0.0907 -0.0146 0.081 Uiso 1 1 calc R
C171 C 0.0930(3) 0.0775(2) -0.0756(4) 0.064(2) Uani 1 1 d .
H17D H 0.0845 0.1019 -0.0787 0.096 Uiso 1 1 calc R
H17E H 0.0740 0.0667 -0.1350 0.096 Uiso 1 1 calc R
H17F H 0.1376 0.0738 -0.0656 0.096 Uiso 1 1 calc R
C172 C 0.0788(3) 0.02359(19) 0.0124(5) 0.0561(18) Uani 1 1 d .
H17G H 0.1233 0.0197 0.0216 0.084 Uiso 1 1 calc R
H17H H 0.0592 0.0128 -0.0466 0.084 Uiso 1 1 calc R
H17I H 0.0621 0.0138 0.0656 0.084 Uiso 1 1 calc R
C201 C 0.5423(2) 0.04090(17) 0.4549(3) 0.0368(12) Uani 1 1 d .
C202 C 0.5995(2) 0.04026(18) 0.5117(4) 0.0441(14) Uani 1 1 d .
H202 H 0.6088 0.0443 0.5779 0.053 Uiso 1 1 calc R
C203 C 0.7072(2) 0.0354(2) 0.4700(4) 0.0551(19) Uani 1 1 d .
H20A H 0.7240 0.0231 0.4198 0.066 Uiso 1 1 calc R
H20B H 0.7245 0.0250 0.5317 0.066 Uiso 1 1 calc R
C204 C 0.7249(3) 0.0725(2) 0.4695(4) 0.0580(19) Uani 1 1 d .
C205 C 0.7042(3) 0.0926(2) 0.3931(5) 0.0566(18) Uani 1 1 d .
H205 H 0.6804 0.0828 0.3384 0.068 Uiso 1 1 calc R
C206 C 0.7169(4) 0.1266(3) 0.3933(7) 0.078(2) Uani 1 1 d .
H206 H 0.7028 0.1401 0.3392 0.094 Uiso 1 1 calc R
C207 C 0.7506(4) 0.1410(3) 0.4735(8) 0.091(3) Uani 1 1 d .
H207 H 0.7589 0.1647 0.4754 0.110 Uiso 1 1 calc R
C208 C 0.7723(4) 0.1209(3) 0.5514(8) 0.092(3) Uani 1 1 d .
H208 H 0.7956 0.1305 0.6067 0.111 Uiso 1 1 calc R
C209 C 0.7598(3) 0.0870(3) 0.5473(5) 0.070(2) Uani 1 1 d .
H209 H 0.7756 0.0730 0.5998 0.085 Uiso 1 1 calc R
C211 C 0.4800(2) 0.06634(16) 0.5653(4) 0.0385(13) Uani 1 1 d .
H211 H 0.5175 0.0728 0.6041 0.046 Uiso 1 1 calc R
C212 C 0.4816(2) 0.04854(16) 0.4822(3) 0.0393(14) Uani 1 1 d .
C213 C 0.4273(2) 0.03846(17) 0.4265(3) 0.0380(13) Uani 1 1 d .
H213 H 0.4287 0.0262 0.3700 0.046 Uiso 1 1 calc R
C214 C 0.3124(2) 0.01182(16) 0.3186(3) 0.0374(13) Uani 1 1 d .
H214 H 0.3504 0.0067 0.2986 0.045 Uiso 1 1 calc R
C215 C 0.2587(3) -0.00283(17) 0.2700(4) 0.0411(14) Uani 1 1 d .
C216 C 0.2028(3) 0.00658(17) 0.2958(4) 0.0417(14) Uani 1 1 d .
H216 H 0.1656 -0.0023 0.2615 0.050 Uiso 1 1 calc R
C217 C 0.0848(2) 0.02569(15) 0.3500(4) 0.0365(12) Uani 1 1 d .
H217 H 0.0852 0.0106 0.2985 0.044 Uiso 1 1 calc R
C218 C 0.0290(2) 0.03415(16) 0.3757(3) 0.0381(13) Uani 1 1 d .
C219 C 0.0290(2) 0.05754(15) 0.4479(4) 0.0353(12) Uani 1 1 d .
H219 H -0.0092 0.0645 0.4639 0.042 Uiso 1 1 calc R
C220 C 0.0258(2) 0.10482(16) 0.6006(4) 0.0396(13) Uani 1 1 d .
H220 H -0.0116 0.0978 0.5623 0.048 Uiso 1 1 calc R
C221 C 0.0225(2) 0.12517(17) 0.6780(4) 0.0432(14) Uani 1 1 d .
C222 C 0.0781(3) 0.13548(16) 0.7319(4) 0.0399(13) Uani 1 1 d .
H222 H 0.0771 0.1499 0.7846 0.048 Uiso 1 1 calc R
C223 C 0.1921(3) 0.15502(16) 0.8530(4) 0.0417(13) Uani 1 1 d .
H223 H 0.1537 0.1628 0.8667 0.050 Uiso 1 1 calc R
C224 C 0.2460(3) 0.16346(16) 0.9156(4) 0.0433(14) Uani 1 1 d .
C225 C 0.3006(3) 0.15213(16) 0.8932(4) 0.0421(14) Uani 1 1 d .
H225 H 0.3376 0.1574 0.9350 0.050 Uiso 1 1 calc R
C226 C 0.4190(2) 0.12856(17) 0.8490(4) 0.0415(14) Uani 1 1 d .
H226 H 0.4180 0.1408 0.9059 0.050 Uiso 1 1 calc R
C227 C 0.4751(2) 0.11788(17) 0.8291(4) 0.0423(14) Uani 1 1 d .
C228 C 0.4760(3) 0.10023(17) 0.7456(4) 0.0413(14) Uani 1 1 d .
H228 H 0.5143 0.0924 0.7320 0.050 Uiso 1 1 calc R
C229 C 0.4223(2) 0.09350(15) 0.6805(3) 0.0319(11) Uani 1 1 d .
C230 C 0.4238(2) 0.07496(16) 0.5930(3) 0.0361(13) Uani 1 1 d .
C231 C 0.3684(2) 0.06461(15) 0.5347(3) 0.0322(11) Uani 1 1 d .
C232 C 0.3697(2) 0.04600(16) 0.4519(3) 0.0368(12) Uani 1 1 d .
C233 C 0.3128(2) 0.03360(16) 0.3951(3) 0.0363(13) Uani 1 1 d .
C234 C 0.2553(2) 0.04241(16) 0.4231(3) 0.0324(11) Uani 1 1 d .
C235 C 0.2006(2) 0.02883(15) 0.3714(3) 0.0345(12) Uani 1 1 d .
C236 C 0.1412(2) 0.03869(15) 0.3974(3) 0.0327(11) Uani 1 1 d .
C237 C 0.1408(2) 0.06102(15) 0.4738(3) 0.0317(11) Uani 1 1 d .
C238 C 0.0829(2) 0.07106(15) 0.4974(3) 0.0334(12) Uani 1 1 d .
C239 C 0.0812(2) 0.09405(15) 0.5758(4) 0.0356(12) Uani 1 1 d .
C240 C 0.1372(2) 0.10463(14) 0.6332(4) 0.0320(11) Uani 1 1 d .
C241 C 0.1353(2) 0.12547(15) 0.7116(4) 0.0354(12) Uani 1 1 d .
C242 C 0.1923(2) 0.13587(16) 0.7721(4) 0.0373(12) Uani 1 1 d .
C243 C 0.2495(2) 0.12407(15) 0.7497(4) 0.0335(12) Uani 1 1 d .
C244 C 0.3046(2) 0.13297(15) 0.8108(4) 0.0357(12) Uani 1 1 d .
C245 C 0.3635(3) 0.12203(16) 0.7881(4) 0.0395(13) Uani 1 1 d .
C246 C 0.3652(2) 0.10388(15) 0.7036(3) 0.0330(11) Uani 1 1 d .
C247 C 0.3084(2) 0.09415(14) 0.6435(3) 0.0320(11) Uani 1 1 d .
C248 C 0.3102(2) 0.07442(15) 0.5608(3) 0.0325(11) Uani 1 1 d .
C249 C 0.2541(2) 0.06370(14) 0.5046(3) 0.0294(11) Uani 1 1 d .
C250 C 0.1974(2) 0.07264(14) 0.5287(3) 0.0302(11) Uani 1 1 d .
C251 C 0.1961(2) 0.09366(14) 0.6095(3) 0.0285(10) Uani 1 1 d .
C252 C 0.2510(2) 0.10433(14) 0.6663(3) 0.0297(11) Uani 1 1 d .
C253 C 0.2616(3) -0.02866(18) 0.1889(4) 0.0464(15) Uani 1 1 d .
C254 C 0.3078(3) -0.05729(18) 0.2267(5) 0.0524(16) Uani 1 1 d .
H25J H 0.2939 -0.0688 0.2799 0.079 Uiso 1 1 calc R
H25K H 0.3486 -0.0474 0.2479 0.079 Uiso 1 1 calc R
H25L H 0.3101 -0.0737 0.1761 0.079 Uiso 1 1 calc R
C255 C 0.2853(3) -0.01103(19) 0.1072(4) 0.0525(17) Uani 1 1 d .
H25G H 0.2914 -0.0279 0.0595 0.079 Uiso 1 1 calc R
H25H H 0.3245 0.0002 0.1311 0.079 Uiso 1 1 calc R
H25I H 0.2552 0.0059 0.0788 0.079 Uiso 1 1 calc R
C256 C 0.2001(3) -0.04504(19) 0.1525(4) 0.0542(17) Uani 1 1 d .
H25A H 0.1702 -0.0275 0.1276 0.081 Uiso 1 1 calc R
H25B H 0.1856 -0.0571 0.2044 0.081 Uiso 1 1 calc R
H25C H 0.2046 -0.0611 0.1021 0.081 Uiso 1 1 calc R
C257 C -0.0306(2) 0.01731(17) 0.3240(4) 0.0413(14) Uani 1 1 d .
C258 C -0.0201(3) -0.0208(2) 0.3090(5) 0.0586(18) Uani 1 1 d .
H25M H -0.0597 -0.0318 0.2867 0.088 Uiso 1 1 calc R
H25N H -0.0008 -0.0311 0.3689 0.088 Uiso 1 1 calc R
H25O H 0.0068 -0.0237 0.2618 0.088 Uiso 1 1 calc R
C259 C -0.0504(3) 0.0344(2) 0.2302(4) 0.0573(19) Uani 1 1 d .
H25D H -0.0604 0.0582 0.2404 0.086 Uiso 1 1 calc R
H25E H -0.0868 0.0229 0.1958 0.086 Uiso 1 1 calc R
H25F H -0.0170 0.0333 0.1931 0.086 Uiso 1 1 calc R
C260 C -0.0821(3) 0.0194(2) 0.3831(4) 0.0568(19) Uani 1 1 d .
H26D H -0.0930 0.0433 0.3908 0.085 Uiso 1 1 calc R
H26E H -0.0681 0.0093 0.4454 0.085 Uiso 1 1 calc R
H26F H -0.1183 0.0071 0.3510 0.085 Uiso 1 1 calc R
C261 C -0.0404(3) 0.13455(19) 0.7037(5) 0.0506(16) Uani 1 1 d .
C262 C -0.0335(3) 0.1556(2) 0.7969(5) 0.064(2) Uani 1 1 d .
H26J H -0.0072 0.1433 0.8477 0.095 Uiso 1 1 calc R
H26K H -0.0741 0.1592 0.8142 0.095 Uiso 1 1 calc R
H26L H -0.0148 0.1776 0.7873 0.095 Uiso 1 1 calc R
C263 C -0.0760(3) 0.10176(19) 0.7179(5) 0.0570(18) Uani 1 1 d .
H26G H -0.0830 0.0888 0.6588 0.086 Uiso 1 1 calc R
H26H H -0.1156 0.1076 0.7360 0.086 Uiso 1 1 calc R
H26I H -0.0519 0.0880 0.7679 0.086 Uiso 1 1 calc R
C264 C -0.0754(3) 0.1560(2) 0.6241(5) 0.0612(19) Uani 1 1 d .
H26A H -0.0506 0.1757 0.6131 0.092 Uiso 1 1 calc R
H26B H -0.1142 0.1637 0.6418 0.092 Uiso 1 1 calc R
H26C H -0.0841 0.1423 0.5663 0.092 Uiso 1 1 calc R
C265 C 0.2409(3) 0.18386(19) 1.0046(4) 0.0562(18) Uani 1 1 d .
C266 C 0.2013(4) 0.1627(3) 1.0627(5) 0.080(3) Uani 1 1 d .
H26M H 0.2190 0.1399 1.0736 0.120 Uiso 1 1 calc R
H26N H 0.1593 0.1609 1.0277 0.120 Uiso 1 1 calc R
H26O H 0.2007 0.1738 1.1236 0.120 Uiso 1 1 calc R
C267 C 0.2078(4) 0.2177(2) 0.9758(6) 0.082(3) Uani 1 1 d .
H26S H 0.1989 0.2293 1.0324 0.123 Uiso 1 1 calc R
H26T H 0.1692 0.2132 0.9327 0.123 Uiso 1 1 calc R
H26U H 0.2342 0.2321 0.9440 0.123 Uiso 1 1 calc R
C268 C 0.3010(4) 0.1896(3) 1.0651(6) 0.111(4) Uani 1 1 d .
H26P H 0.3212 0.1677 1.0816 0.166 Uiso 1 1 calc R
H26Q H 0.2949 0.2014 1.1230 0.166 Uiso 1 1 calc R
H26R H 0.3269 0.2035 1.0310 0.166 Uiso 1 1 calc R
C269 C 0.5357(3) 0.12412(19) 0.8981(4) 0.0506(16) Uani 1 1 d .
C270 C 0.5260(3) 0.1430(2) 0.9880(4) 0.064(2) Uani 1 1 d .
H27A H 0.5087 0.1655 0.9710 0.097 Uiso 1 1 calc R
H27B H 0.5655 0.1454 1.0304 0.097 Uiso 1 1 calc R
H27C H 0.4975 0.1301 1.0199 0.097 Uiso 1 1 calc R
C271 C 0.5664(3) 0.09004(19) 0.9282(5) 0.0565(18) Uani 1 1 d .
H27D H 0.5401 0.0770 0.9638 0.085 Uiso 1 1 calc R
H27E H 0.6063 0.0941 0.9681 0.085 Uiso 1 1 calc R
H27F H 0.5723 0.0772 0.8719 0.085 Uiso 1 1 calc R
C272 C 0.5782(3) 0.1454(2) 0.8478(5) 0.069(2) Uani 1 1 d .
H27G H 0.5888 0.1325 0.7944 0.103 Uiso 1 1 calc R
H27H H 0.6158 0.1508 0.8921 0.103 Uiso 1 1 calc R
H27I H 0.5573 0.1664 0.8245 0.103 Uiso 1 1 calc R

loop_
_atom_site_aniso_label
_atom_site_aniso_U_11
_atom_site_aniso_U_22
_atom_site_aniso_U_33
_atom_site_aniso_U_23
_atom_site_aniso_U_13
_atom_site_aniso_U_12
Pd1 0.03311(17) 0.0589(3) 0.03300(19) -0.0003(2) 0.00347(14) 0.0085(2)
Cl1 0.0406(6) 0.0531(10) 0.0375(6) -0.0015(6) 0.0102(5) 0.0063(6)
Cl2 0.0337(6) 0.0615(11) 0.0469(7) 0.0038(7) 0.0024(5) 0.0036(6)
N101 0.037(2) 0.056(4) 0.031(2) -0.008(2) 0.0080(17) 0.008(2)
N102 0.039(2) 0.064(4) 0.031(2) 0.002(2) 0.0087(18) 0.008(2)
N103 0.039(2) 0.055(3) 0.031(2) -0.004(2) 0.0046(17) 0.003(2)
N201 0.030(2) 0.071(4) 0.036(2) 0.001(2) 0.0064(17) 0.008(2)
N202 0.038(2) 0.068(4) 0.038(2) 0.004(2) 0.0061(19) 0.010(2)
N203 0.025(2) 0.069(4) 0.039(2) 0.009(2) 0.0043(17) 0.009(2)
C101 0.030(2) 0.054(4) 0.031(2) 0.003(2) 0.0034(19) 0.008(3)
C102 0.032(3) 0.050(4) 0.040(3) -0.001(3) 0.007(2) 0.005(3)
C103 0.043(3) 0.065(5) 0.025(2) -0.007(2) 0.012(2) 0.010(3)
C104 0.046(3) 0.070(5) 0.023(2) -0.005(3) 0.007(2) 0.011(3)
C105 0.058(4) 0.052(4) 0.037(3) -0.001(3) 0.009(3) 0.012(3)
C106 0.089(5) 0.067(6) 0.052(4) -0.001(4) 0.008(4) -0.009(5)
C107 0.064(5) 0.086(7) 0.073(5) -0.008(5) 0.006(4) -0.018(5)
C108 0.061(4) 0.095(7) 0.051(4) -0.001(4) -0.017(3) 0.000(5)
C109 0.050(3) 0.056(5) 0.047(3) 0.009(3) -0.002(3) 0.010(3)
C111 0.038(3) 0.043(4) 0.028(2) -0.001(2) 0.003(2) 0.003(2)
C112 0.034(3) 0.048(4) 0.031(2) -0.007(2) 0.003(2) 0.003(2)
C113 0.028(2) 0.054(4) 0.035(3) 0.002(3) 0.001(2) 0.002(2)
C114 0.039(3) 0.046(4) 0.041(3) 0.003(3) 0.004(2) 0.006(3)
C115 0.041(3) 0.041(4) 0.051(3) 0.012(3) -0.007(2) -0.004(3)
C116 0.046(3) 0.041(4) 0.038(3) -0.005(3) 0.000(2) 0.003(3)
C117 0.050(3) 0.046(4) 0.041(3) 0.000(3) -0.005(2) 0.002(3)
C118 0.067(4) 0.041(4) 0.042(3) -0.005(3) -0.004(3) 0.005(3)
C119 0.066(4) 0.043(4) 0.037(3) -0.007(3) 0.001(3) 0.004(3)
C120 0.066(4) 0.038(4) 0.048(3) -0.011(3) 0.022(3) -0.001(3)
C121 0.064(4) 0.047(4) 0.058(4) -0.009(3) 0.023(3) -0.006(3)
C122 0.049(3) 0.042(4) 0.057(4) -0.005(3) 0.020(3) -0.001(3)
C123 0.037(3) 0.055(4) 0.050(3) 0.000(3) 0.021(2) -0.001(3)
C124 0.037(3) 0.053(4) 0.059(4) 0.002(3) 0.013(3) -0.002(3)
C125 0.037(3) 0.051(4) 0.044(3) 0.002(3) 0.009(2) -0.003(3)
C126 0.027(2) 0.048(4) 0.035(3) 0.003(2) 0.0051(19) -0.007(2)
C127 0.034(3) 0.045(4) 0.034(3) -0.006(2) 0.005(2) -0.004(3)
C128 0.038(3) 0.051(4) 0.030(2) -0.005(2) 0.007(2) -0.008(3)
C129 0.035(3) 0.052(4) 0.023(2) 0.001(2) 0.0033(19) -0.002(3)
C130 0.029(2) 0.042(3) 0.031(2) -0.011(2) 0.0043(19) 0.004(2)
C131 0.031(2) 0.038(3) 0.030(2) 0.001(2) 0.0001(19) 0.001(2)
C132 0.031(2) 0.049(4) 0.028(2) 0.003(2) -0.0024(19) 0.001(2)
C133 0.031(2) 0.030(3) 0.037(3) -0.001(2) 0.001(2) 0.004(2)
C134 0.040(3) 0.036(3) 0.032(2) 0.006(2) 0.009(2) 0.000(2)
C135 0.040(3) 0.038(4) 0.040(3) 0.005(2) -0.005(2) 0.005(3)
C136 0.050(3) 0.034(3) 0.033(3) -0.002(2) 0.006(2) 0.007(3)
C137 0.043(3) 0.031(3) 0.034(3) -0.005(2) 0.002(2) 0.002(2)
C138 0.061(3) 0.028(3) 0.034(3) -0.006(2) 0.010(2) -0.001(3)
C139 0.057(3) 0.030(3) 0.032(3) 0.002(2) 0.009(2) -0.002(3)
C140 0.046(3) 0.031(3) 0.032(2) 0.003(2) 0.012(2) 0.000(2)
C141 0.053(3) 0.032(3) 0.040(3) -0.003(2) 0.018(2) -0.006(3)
C142 0.046(3) 0.039(4) 0.041(3) 0.001(3) 0.017(2) 0.000(3)
C143 0.037(3) 0.029(3) 0.039(3) 0.004(2) 0.010(2) -0.002(2)
C144 0.033(3) 0.046(4) 0.033(2) 0.007(2) 0.010(2) 0.001(2)
C145 0.036(3) 0.039(3) 0.033(2) 0.004(2) 0.007(2) -0.002(2)
C146 0.032(2) 0.031(3) 0.028(2) -0.003(2) 0.0069(19) -0.001(2)
C147 0.035(2) 0.031(3) 0.029(2) 0.003(2) 0.0073(19) 0.003(2)
C148 0.042(3) 0.030(3) 0.030(2) -0.001(2) 0.006(2) 0.001(2)
C149 0.039(3) 0.032(3) 0.030(2) 0.007(2) 0.003(2) 0.005(2)
C150 0.053(3) 0.025(3) 0.018(2) 0.0022(19) 0.004(2) 0.003(2)
C151 0.047(3) 0.023(3) 0.028(2) -0.003(2) 0.009(2) 0.002(2)
C152 0.044(3) 0.031(3) 0.027(2) 0.005(2) 0.010(2) 0.008(2)
C153 0.041(3) 0.063(5) 0.051(3) -0.001(3) -0.003(3) -0.004(3)
C154 0.038(3) 0.106(8) 0.079(5) 0.017(5) -0.001(3) -0.020(4)
C155 0.030(3) 0.090(7) 0.084(5) 0.018(5) -0.001(3) 0.004(3)
C156 0.060(4) 0.113(8) 0.084(6) -0.033(5) 0.009(4) -0.028(5)
C157 0.062(4) 0.053(5) 0.067(4) -0.018(4) -0.014(3) 0.006(4)
C158 0.088(6) 0.068(6) 0.103(7) -0.016(5) -0.047(5) -0.006(5)
C159 0.090(6) 0.074(6) 0.072(5) -0.021(5) -0.033(4) 0.019(5)
C160 0.104(7) 0.126(10) 0.117(8) -0.098(8) -0.033(6) 0.036(7)
C161 0.072(5) 0.053(5) 0.095(6) -0.029(4) 0.030(4) -0.002(4)
C162 0.079(6) 0.087(7) 0.151(9) -0.070(7) 0.045(6) 0.000(5)
C163 0.095(6) 0.059(6) 0.158(10) -0.043(7) 0.060(7) 0.001(5)
C164 0.093(6) 0.126(10) 0.084(6) -0.049(6) 0.031(5) -0.003(7)
C165 0.038(3) 0.088(7) 0.090(5) -0.016(5) 0.018(3) -0.003(4)
C166 0.047(4) 0.102(8) 0.080(5) -0.007(5) 0.018(4) 0.008(4)
C167 0.044(4) 0.205(13) 0.071(5) -0.021(7) -0.004(4) 0.017(6)
C168 0.044(4) 0.086(7) 0.164(10) -0.043(7) 0.035(5) -0.012(4)
C169 0.041(3) 0.062(5) 0.034(3) -0.004(3) 0.010(2) -0.004(3)
C170 0.043(3) 0.078(5) 0.038(3) -0.006(3) -0.001(2) -0.011(3)
C171 0.056(4) 0.106(7) 0.031(3) -0.006(3) 0.008(3) -0.026(4)
C172 0.051(3) 0.061(5) 0.053(4) -0.017(3) -0.002(3) -0.015(3)
C201 0.036(3) 0.045(4) 0.030(2) 0.006(3) 0.0043(19) 0.008(3)
C202 0.037(3) 0.056(4) 0.039(3) -0.010(3) 0.007(2) 0.006(3)
C203 0.030(3) 0.083(6) 0.049(3) 0.012(3) -0.001(2) 0.009(3)
C204 0.033(3) 0.091(6) 0.049(3) 0.006(4) 0.005(2) -0.003(3)
C205 0.038(3) 0.065(5) 0.066(4) 0.011(4) 0.007(3) 0.000(3)
C206 0.056(4) 0.083(7) 0.100(6) 0.003(5) 0.031(4) -0.008(4)
C207 0.057(5) 0.090(8) 0.136(9) -0.002(7) 0.039(5) -0.022(5)
C208 0.054(5) 0.106(9) 0.114(8) -0.016(7) 0.006(5) -0.022(5)
C209 0.049(4) 0.097(7) 0.063(4) -0.001(4) 0.003(3) -0.012(4)
C211 0.032(2) 0.048(4) 0.034(3) -0.007(2) 0.002(2) 0.009(2)
C212 0.032(2) 0.051(4) 0.033(2) 0.011(2) 0.0015(19) 0.006(2)
C213 0.036(2) 0.052(4) 0.027(2) 0.004(3) 0.0074(18) 0.005(3)
C214 0.033(2) 0.052(4) 0.027(2) -0.003(2) 0.0041(19) -0.002(2)
C215 0.040(3) 0.050(4) 0.035(3) -0.004(3) 0.008(2) -0.001(3)
C216 0.036(3) 0.054(4) 0.034(3) -0.004(3) 0.003(2) 0.001(3)
C217 0.038(3) 0.039(3) 0.031(2) -0.007(2) 0.001(2) -0.003(2)
C218 0.034(2) 0.047(4) 0.031(2) 0.002(2) -0.0009(19) -0.008(2)
C219 0.030(2) 0.040(3) 0.035(3) 0.004(2) 0.004(2) -0.004(2)
C220 0.030(2) 0.047(4) 0.043(3) 0.000(3) 0.009(2) -0.011(2)
C221 0.032(3) 0.041(4) 0.057(3) 0.003(3) 0.011(2) 0.005(3)
C222 0.040(3) 0.041(4) 0.041(3) -0.003(3) 0.014(2) 0.003(3)
C223 0.048(3) 0.042(4) 0.037(3) -0.001(3) 0.013(2) 0.003(3)
C224 0.056(3) 0.039(4) 0.034(3) -0.011(2) 0.005(2) 0.014(3)
C225 0.045(3) 0.044(4) 0.035(3) -0.012(3) 0.000(2) 0.004(3)
C226 0.040(3) 0.049(4) 0.033(3) -0.010(3) -0.003(2) 0.004(3)
C227 0.036(3) 0.053(4) 0.034(3) -0.001(3) -0.004(2) 0.005(3)
C228 0.036(3) 0.050(4) 0.034(3) -0.005(3) -0.005(2) 0.001(3)
C229 0.033(2) 0.036(3) 0.026(2) -0.001(2) 0.0004(18) 0.004(2)
C230 0.031(2) 0.048(4) 0.028(2) 0.002(2) 0.0007(19) 0.004(2)
C231 0.032(2) 0.037(3) 0.028(2) 0.003(2) 0.0060(19) 0.004(2)
C232 0.040(3) 0.041(4) 0.028(2) -0.002(2) 0.0024(19) 0.001(3)
C233 0.034(2) 0.046(4) 0.029(2) 0.000(2) 0.0063(19) 0.006(2)
C234 0.032(2) 0.037(3) 0.028(2) 0.003(2) 0.0037(17) 0.006(2)
C235 0.036(3) 0.042(3) 0.025(2) -0.001(2) 0.0026(19) 0.007(2)
C236 0.033(2) 0.037(3) 0.028(2) 0.000(2) 0.0037(18) -0.007(2)
C237 0.032(2) 0.035(3) 0.027(2) 0.002(2) 0.0048(18) 0.002(2)
C238 0.034(2) 0.036(3) 0.030(2) 0.001(2) 0.0054(19) -0.006(2)
C239 0.034(3) 0.039(3) 0.034(3) 0.002(2) 0.007(2) -0.009(2)
C240 0.035(3) 0.026(3) 0.034(2) 0.005(2) 0.004(2) 0.002(2)
C241 0.037(3) 0.037(3) 0.032(2) 0.000(2) 0.006(2) -0.005(2)
C242 0.040(3) 0.040(4) 0.032(2) 0.000(2) 0.005(2) 0.002(3)
C243 0.030(2) 0.036(3) 0.034(2) -0.003(2) 0.0033(19) 0.003(2)
C244 0.041(3) 0.033(3) 0.033(3) -0.004(2) 0.004(2) 0.004(2)
C245 0.041(3) 0.038(4) 0.038(3) 0.003(2) 0.001(2) 0.004(3)
C246 0.032(2) 0.034(3) 0.032(2) -0.001(2) -0.0004(19) 0.002(2)
C247 0.033(2) 0.033(3) 0.029(2) 0.003(2) 0.0011(19) -0.003(2)
C248 0.033(2) 0.036(3) 0.027(2) 0.003(2) -0.0003(19) 0.003(2)
C249 0.027(2) 0.032(3) 0.029(2) 0.001(2) 0.0051(18) 0.003(2)
C250 0.032(2) 0.031(3) 0.027(2) 0.001(2) 0.0007(18) 0.003(2)
C251 0.030(2) 0.029(3) 0.026(2) -0.001(2) 0.0057(18) -0.002(2)
C252 0.037(3) 0.026(3) 0.027(2) 0.001(2) 0.0066(19) 0.003(2)
C253 0.046(3) 0.057(4) 0.038(3) -0.013(3) 0.013(2) -0.008(3)
C254 0.052(3) 0.050(4) 0.055(4) -0.013(3) 0.009(3) 0.004(3)
C255 0.059(4) 0.068(5) 0.033(3) -0.007(3) 0.015(3) -0.004(3)
C256 0.055(3) 0.066(5) 0.043(3) -0.025(3) 0.012(3) -0.009(3)
C257 0.034(3) 0.052(4) 0.037(3) 0.001(3) 0.003(2) -0.012(3)
C258 0.044(3) 0.064(5) 0.067(4) -0.011(4) 0.006(3) -0.017(3)
C259 0.049(3) 0.075(6) 0.042(3) 0.008(3) -0.010(2) -0.017(3)
C260 0.043(3) 0.080(6) 0.046(3) -0.012(3) 0.004(3) -0.023(3)
C261 0.038(3) 0.053(4) 0.064(4) 0.006(3) 0.018(3) 0.004(3)
C262 0.049(4) 0.074(6) 0.071(4) -0.020(4) 0.020(3) 0.002(4)
C263 0.038(3) 0.065(5) 0.073(4) 0.006(4) 0.025(3) 0.003(3)
C264 0.042(3) 0.064(5) 0.081(5) -0.001(4) 0.021(3) 0.006(3)
C265 0.068(4) 0.053(5) 0.045(3) -0.018(3) 0.002(3) 0.013(4)
C266 0.090(6) 0.108(8) 0.045(4) -0.013(4) 0.019(4) 0.002(5)
C267 0.087(6) 0.069(6) 0.089(6) -0.037(5) 0.009(5) 0.007(5)
C268 0.071(5) 0.168(11) 0.088(6) -0.090(7) -0.001(4) 0.018(6)
C269 0.032(3) 0.064(5) 0.049(3) -0.008(3) -0.011(2) 0.001(3)
C270 0.050(4) 0.090(6) 0.047(3) -0.020(4) -0.010(3) 0.002(4)
C271 0.045(3) 0.067(5) 0.052(4) -0.007(3) -0.007(3) 0.009(3)
C272 0.058(4) 0.085(6) 0.057(4) 0.002(4) -0.007(3) -0.017(4)

loop_
_atom_type_symbol
_atom_type_description
_atom_type_scat_dispersion_real
_atom_type_scat_dispersion_imag
_atom_type_scat_source
C C 0.0181 0.0091 'International Tables Vol C Tables 4.2.6.8 and 6.1.1.4'
H H 0.0000 0.0000 'International Tables Vol C Tables 4.2.6.8 and 6.1.1.4'
N N 0.0311 0.0180 'International Tables Vol C Tables 4.2.6.8 and 6.1.1.4'
Cl Cl 0.3639 0.7018 'International Tables Vol C Tables 4.2.6.8 and 6.1.1.4'
Pd Pd 0.1215 3.9337 'International Tables Vol C Tables 4.2.6.8 and 6.1.1.4'

loop_
_geom_angle_atom_site_label_1
_geom_angle_atom_site_label_2
_geom_angle_atom_site_label_3
_geom_angle
N101 Pd1 N201 177.9(2)
N101 Pd1 Cl2 90.53(16)
N201 Pd1 Cl2 88.88(17)
N101 Pd1 Cl1 89.31(16)
N201 Pd1 Cl1 91.48(17)
Cl2 Pd1 Cl1 174.18(5)
N102 N101 C101 111.2(4)
N102 N101 Pd1 118.9(4)
C101 N101 Pd1 129.8(4)
N101 N102 N103 105.6(4)
N102 N103 C102 111.4(4)
N102 N103 C103 118.9(5)
C102 N103 C103 129.6(5)
N202 N201 C201 110.6(4)
N202 N201 Pd1 115.8(3)
C201 N201 Pd1 131.2(4)
N203 N202 N201 105.9(4)
N202 N203 C202 112.1(4)
N202 N203 C203 117.2(4)
C202 N203 C203 129.4(5)
C102 C101 N101 106.2(5)
C102 C101 C112 128.1(5)
N101 C101 C112 125.4(4)
N103 C102 C101 105.7(5)
N103 C102 H102 127.2
C101 C102 H102 127.2
N103 C103 C104 110.2(4)
N103 C103 H10A 109.6
C104 C103 H10A 109.6
N103 C103 H10B 109.6
C104 C103 H10B 109.6
H10A C103 H10B 108.1
C105 C104 C109 119.0(7)
C105 C104 C103 120.0(5)
C109 C104 C103 121.0(7)
C104 C105 C106 120.4(6)
C104 C105 H105 119.8
C106 C105 H105 119.8
C105 C106 C107 119.9(8)
C105 C106 H106 120.0
C107 C106 H106 120.0
C108 C107 C106 119.5(8)
C108 C107 H107 120.3
C106 C107 H107 120.3
C109 C108 C107 120.4(7)
C109 C108 H108 119.8
C107 C108 H108 119.8
C108 C109 C104 120.9(7)
C108 C109 H109 119.6
C104 C109 H109 119.6
C112 C111 C130 121.9(5)
C112 C111 H111 119.0
C130 C111 H111 119.0
C111 C112 C113 119.9(5)
C111 C112 C101 117.0(5)
C113 C112 C101 123.0(5)
C112 C113 C132 120.9(5)
C112 C113 H113 119.6
C132 C113 H113 119.6
C133 C114 C115 122.9(6)
C133 C114 H114 118.5
C115 C114 H114 118.5
C114 C115 C116 116.4(5)
C114 C115 C153 121.1(6)
C116 C115 C153 122.5(6)
C135 C116 C115 122.6(5)
C135 C116 H116 118.7
C115 C116 H116 118.7
C136 C117 C118 121.8(6)
C136 C117 H117 119.1
C118 C117 H117 119.1
C119 C118 C117 118.6(6)
C119 C118 C157 122.3(6)
C117 C118 C157 119.0(6)
C118 C119 C138 121.7(6)
C118 C119 H119 119.1
C138 C119 H119 119.1
C121 C120 C139 122.9(6)
C121 C120 H120 118.6
C139 C120 H120 118.6
C120 C121 C122 117.6(6)
C120 C121 C161 119.8(7)
C122 C121 C161 122.5(7)
C121 C122 C141 121.9(6)
C121 C122 H122 119.0
C141 C122 H122 119.0
C124 C123 C142 123.7(6)
C124 C123 H123 118.1
C142 C123 H123 118.1
C123 C124 C125 117.4(5)
C123 C124 C165 124.1(6)
C125 C124 C165 118.5(6)
C144 C125 C124 121.2(6)
C144 C125 H125 119.4
C124 C125 H125 119.4
C145 C126 C127 122.3(5)
C145 C126 H126 118.8
C127 C126 H126 118.8
C126 C127 C128 117.1(5)
C126 C127 C169 123.7(5)
C128 C127 C169 119.1(5)
C129 C128 C127 122.9(5)
C129 C128 H128 118.5
C127 C128 H128 118.5
C128 C129 C146 118.4(5)
C128 C129 C130 122.2(5)
C146 C129 C130 119.2(5)
C111 C130 C131 117.8(5)
C111 C130 C129 121.1(5)
C131 C130 C129 121.1(5)
C130 C131 C132 120.4(5)
C130 C131 C148 119.4(5)
C132 C131 C148 120.2(5)
C113 C132 C131 119.1(5)
C113 C132 C133 120.8(5)
C131 C132 C133 120.1(5)
C114 C133 C134 119.5(5)
C114 C133 C132 122.0(5)
C134 C133 C132 118.5(5)
C135 C134 C149 120.9(5)
C135 C134 C133 118.3(5)
C149 C134 C133 120.7(5)
C116 C135 C134 120.2(5)
C116 C135 C136 119.9(5)
C134 C135 C136 119.8(5)
C117 C136 C137 119.5(5)
C117 C136 C135 121.0(5)
C137 C136 C135 119.5(5)
C136 C137 C138 119.2(5)
C136 C137 C150 120.5(5)
C138 C137 C150 120.2(5)
C119 C138 C137 119.1(6)
C119 C138 C139 122.1(6)
C137 C138 C139 118.7(5)
C140 C139 C120 118.0(6)
C140 C139 C138 121.4(5)
C120 C139 C138 120.5(5)
C141 C140 C139 120.7(5)
C141 C140 C151 120.3(5)
C139 C140 C151 118.9(5)
C140 C141 C122 118.7(6)
C140 C141 C142 120.6(5)
C122 C141 C142 120.7(6)
C123 C142 C143 118.6(6)
C123 C142 C141 122.2(6)
C143 C142 C141 119.1(5)
C144 C143 C142 119.2(5)
C144 C143 C152 120.2(5)
C142 C143 C152 120.6(5)
C125 C144 C143 119.9(5)
C125 C144 C145 120.0(5)
C143 C144 C145 120.1(5)
C126 C145 C146 119.5(5)
C126 C145 C144 121.0(5)
C146 C145 C144 119.3(5)
C145 C146 C129 119.6(5)
C145 C146 C147 120.8(5)
C129 C146 C147 119.6(4)
C148 C147 C152 120.0(5)
C148 C147 C146 120.7(5)
C152 C147 C146 119.2(5)
C147 C148 C149 120.6(5)
C147 C148 C131 119.9(5)
C149 C148 C131 119.5(5)
C148 C149 C134 120.9(5)
C148 C149 C150 119.3(5)
C134 C149 C150 119.7(5)
C151 C150 C149 120.7(5)
C151 C150 C137 119.7(5)
C149 C150 C137 119.5(5)
C150 C151 C152 119.9(5)
C150 C151 C140 121.0(5)
C152 C151 C140 119.1(5)
C151 C152 C147 119.4(5)
C151 C152 C143 120.2(5)
C147 C152 C143 120.4(5)
C156 C153 C154 109.1(7)
C156 C153 C115 112.8(6)
C154 C153 C115 109.7(5)
C156 C153 C155 108.7(6)
C154 C153 C155 108.4(6)
C115 C153 C155 108.1(6)
C153 C154 H15D 109.5
C153 C154 H15E 109.5
H15D C154 H15E 109.5
C153 C154 H15F 109.5
H15D C154 H15F 109.5
H15E C154 H15F 109.5
C153 C155 H15A 109.5
C153 C155 H15B 109.5
H15A C155 H15B 109.5
C153 C155 H15C 109.5
H15A C155 H15C 109.5
H15B C155 H15C 109.5
C153 C156 H15M 109.5
C153 C156 H15N 109.5
H15M C156 H15N 109.5
C153 C156 H15O 109.5
H15M C156 H15O 109.5
H15N C156 H15O 109.5
C158 C157 C159 108.1(7)
C158 C157 C160 107.5(8)
C159 C157 C160 109.2(7)
C158 C157 C118 108.8(6)
C159 C157 C118 110.9(6)
C160 C157 C118 112.2(6)
C157 C158 H15J 109.5
C157 C158 H15K 109.5
H15J C158 H15K 109.5
C157 C158 H15L 109.5
H15J C158 H15L 109.5
H15K C158 H15L 109.5
C157 C159 H15G 109.5
C157 C159 H15H 109.5
H15G C159 H15H 109.5
C157 C159 H15I 109.5
H15G C159 H15I 109.5
H15H C159 H15I 109.5
C157 C160 H16G 109.5
C157 C160 H16H 109.5
H16G C160 H16H 109.5
C157 C160 H16I 109.5
H16G C160 H16I 109.5
H16H C160 H16I 109.5
C163 C161 C162 109.2(9)
C163 C161 C121 110.1(7)
C162 C161 C121 112.5(7)
C163 C161 C164 110.4(8)
C162 C161 C164 105.2(8)
C121 C161 C164 109.3(8)
C161 C162 H16D 109.5
C161 C162 H16E 109.5
H16D C162 H16E 109.5
C161 C162 H16F 109.5
H16D C162 H16F 109.5
H16E C162 H16F 109.5
C161 C163 H16P 109.5
C161 C163 H16Q 109.5
H16P C163 H16Q 109.5
C161 C163 H16R 109.5
H16P C163 H16R 109.5
H16Q C163 H16R 109.5
C161 C164 H16S 109.5
C161 C164 H16T 109.5
H16S C164 H16T 109.5
C161 C164 H16U 109.5
H16S C164 H16U 109.5
H16T C164 H16U 109.5
C167 C165 C166 110.2(8)
C167 C165 C124 110.7(6)
C166 C165 C124 112.2(7)
C167 C165 C168 108.0(8)
C166 C165 C168 108.5(6)
C124 C165 C168 107.1(7)
C165 C166 H16A 109.5
C165 C166 H16B 109.5
H16A C166 H16B 109.5
C165 C166 H16C 109.5
H16A C166 H16C 109.5
H16B C166 H16C 109.5
C165 C167 H16J 109.5
C165 C167 H16K 109.5
H16J C167 H16K 109.5
C165 C167 H16L 109.5
H16J C167 H16L 109.5
H16K C167 H16L 109.5
C165 C168 H16M 109.5
C165 C168 H16N 109.5
H16M C168 H16N 109.5
C165 C168 H16O 109.5
H16M C168 H16O 109.5
H16N C168 H16O 109.5
C170 C169 C172 107.3(6)
C170 C169 C127 112.9(5)
C172 C169 C127 109.2(5)
C170 C169 C171 108.9(5)
C172 C169 C171 109.8(6)
C127 C169 C171 108.6(5)
C169 C170 H17A 109.5
C169 C170 H17B 109.5
H17A C170 H17B 109.5
C169 C170 H17C 109.5
H17A C170 H17C 109.5
H17B C170 H17C 109.5
C169 C171 H17D 109.5
C169 C171 H17E 109.5
H17D C171 H17E 109.5
C169 C171 H17F 109.5
H17D C171 H17F 109.5
H17E C171 H17F 109.5
C169 C172 H17G 109.5
C169 C172 H17H 109.5
H17G C172 H17H 109.5
C169 C172 H17I 109.5
H17G C172 H17I 109.5
H17H C172 H17I 109.5
N201 C201 C202 106.1(5)
N201 C201 C212 125.5(4)
C202 C201 C212 128.4(5)
N203 C202 C201 105.3(5)
N203 C202 H202 127.4
C201 C202 H202 127.4
N203 C203 C204 108.6(6)
N203 C203 H20A 110.0
C204 C203 H20A 110.0
N203 C203 H20B 110.0
C204 C203 H20B 110.0
H20A C203 H20B 108.3
C205 C204 C209 118.6(8)
C205 C204 C203 120.8(6)
C209 C204 C203 120.5(7)
C206 C205 C204 121.6(8)
C206 C205 H205 119.2
C204 C205 H205 119.2
C205 C206 C207 119.1(9)
C205 C206 H206 120.5
C207 C206 H206 120.5
C206 C207 C208 119.9(10)
C206 C207 H207 120.1
C208 C207 H207 120.1
C209 C208 C207 119.1(9)
C209 C208 H208 120.5
C207 C208 H208 120.5
C208 C209 C204 121.7(9)
C208 C209 H209 119.2
C204 C209 H209 119.2
C212 C211 C230 121.1(5)
C212 C211 H211 119.5
C230 C211 H211 119.5
C213 C212 C211 119.7(5)
C213 C212 C201 121.4(5)
C211 C212 C201 118.9(5)
C212 C213 C232 121.4(5)
C212 C213 H213 119.3
C232 C213 H213 119.3
C233 C214 C215 122.7(5)
C233 C214 H214 118.7
C215 C214 H214 118.7
C214 C215 C216 118.1(5)
C214 C215 C253 120.4(5)
C216 C215 C253 121.5(5)
C215 C216 C235 121.3(5)
C215 C216 H216 119.4
C235 C216 H216 119.4
C218 C217 C236 122.4(5)
C218 C217 H217 118.8
C236 C217 H217 118.8
C217 C218 C219 118.2(5)
C217 C218 C257 119.4(5)
C219 C218 C257 122.4(5)
C238 C219 C218 122.0(5)
C238 C219 H219 119.0
C218 C219 H219 119.0
C221 C220 C239 123.2(5)
C221 C220 H220 118.4
C239 C220 H220 118.4
C220 C221 C222 117.0(5)
C220 C221 C261 120.2(5)
C222 C221 C261 122.8(6)
C221 C222 C241 122.8(5)
C221 C222 H222 118.6
C241 C222 H222 118.6
C242 C223 C224 122.9(5)
C242 C223 H223 118.5
C224 C223 H223 118.5
C225 C224 C223 117.1(5)
C225 C224 C265 123.8(5)
C223 C224 C265 119.1(5)
C224 C225 C244 123.2(5)
C224 C225 H225 118.4
C244 C225 H225 118.4
C227 C226 C245 122.2(5)
C227 C226 H226 118.9
C245 C226 H226 118.9
C226 C227 C228 118.4(5)
C226 C227 C269 121.9(5)
C228 C227 C269 119.7(5)
C227 C228 C229 122.3(5)
C227 C228 H228 118.8
C229 C228 H228 118.8
C228 C229 C246 118.3(5)
C228 C229 C230 121.9(5)
C246 C229 C230 119.8(4)
C211 C230 C231 118.5(5)
C211 C230 C229 120.9(5)
C231 C230 C229 120.6(5)
C232 C231 C230 120.7(5)
C232 C231 C248 120.4(5)
C230 C231 C248 118.9(5)
C231 C232 C213 118.6(5)
C231 C232 C233 120.5(5)
C213 C232 C233 120.9(5)
C214 C233 C234 118.8(5)
C214 C233 C232 122.3(5)
C234 C233 C232 118.7(5)
C235 C234 C233 118.6(5)
C235 C234 C249 121.0(4)
C233 C234 C249 120.4(4)
C216 C235 C234 120.4(5)
C216 C235 C236 120.6(5)
C234 C235 C236 119.0(5)
C237 C236 C217 118.9(5)
C237 C236 C235 119.0(4)
C217 C236 C235 122.1(5)
C236 C237 C238 118.7(4)
C236 C237 C250 120.5(5)
C238 C237 C250 120.7(5)
C219 C238 C237 119.8(5)
C219 C238 C239 120.3(5)
C237 C238 C239 119.9(4)
C220 C239 C240 118.3(5)
C220 C239 C238 121.8(5)
C240 C239 C238 119.8(5)
C241 C240 C239 119.7(5)
C241 C240 C251 120.6(5)
C239 C240 C251 119.7(5)
C222 C241 C240 118.9(5)
C222 C241 C242 120.9(5)
C240 C241 C242 120.2(5)
C223 C242 C243 119.6(5)
C223 C242 C241 121.8(5)
C243 C242 C241 118.5(5)
C244 C243 C242 118.5(5)
C244 C243 C252 120.8(5)
C242 C243 C252 120.7(5)
C243 C244 C225 118.7(5)
C243 C244 C245 119.5(5)
C225 C244 C245 121.8(5)
C226 C245 C246 118.7(5)
C226 C245 C244 121.6(5)
C246 C245 C244 119.7(5)
C245 C246 C229 120.0(5)
C245 C246 C247 120.0(5)
C229 C246 C247 119.9(5)
C252 C247 C248 119.9(4)
C252 C247 C246 120.2(5)
C248 C247 C246 119.8(5)
C249 C248 C247 119.3(5)
C249 C248 C231 119.9(5)
C247 C248 C231 120.8(4)
C250 C249 C248 121.0(5)
C250 C249 C234 119.1(4)
C248 C249 C234 119.9(4)
C249 C250 C251 119.2(4)
C249 C250 C237 121.1(5)
C251 C250 C237 119.7(5)
C252 C251 C250 120.6(4)
C252 C251 C240 119.3(4)
C250 C251 C240 120.1(4)
C251 C252 C247 119.8(5)
C251 C252 C243 120.4(5)
C247 C252 C243 119.7(4)
C256 C253 C255 109.4(5)
C256 C253 C254 107.9(6)
C255 C253 C254 108.0(5)
C256 C253 C215 112.8(5)
C255 C253 C215 109.8(6)
C254 C253 C215 108.7(5)
C253 C254 H25J 109.5
C253 C254 H25K 109.5
H25J C254 H25K 109.5
C253 C254 H25L 109.5
H25J C254 H25L 109.5
H25K C254 H25L 109.5
C253 C255 H25G 109.5
C253 C255 H25H 109.5
H25G C255 H25H 109.5
C253 C255 H25I 109.5
H25G C255 H25I 109.5
H25H C255 H25I 109.5
C253 C256 H25A 109.5
C253 C256 H25B 109.5
H25A C256 H25B 109.5
C253 C256 H25C 109.5
H25A C256 H25C 109.5
H25B C256 H25C 109.5
C259 C257 C260 109.9(5)
C259 C257 C258 109.8(5)
C260 C257 C258 105.9(5)
C259 C257 C218 109.5(5)
C260 C257 C218 111.2(5)
C258 C257 C218 110.5(5)
C257 C258 H25M 109.5
C257 C258 H25N 109.5
H25M C258 H25N 109.5
C257 C258 H25O 109.5
H25M C258 H25O 109.5
H25N C258 H25O 109.5
C257 C259 H25D 109.5
C257 C259 H25E 109.5
H25D C259 H25E 109.5
C257 C259 H25F 109.5
H25D C259 H25F 109.5
H25E C259 H25F 109.5
C257 C260 H26D 109.5
C257 C260 H26E 109.5
H26D C260 H26E 109.5
C257 C260 H26F 109.5
H26D C260 H26F 109.5
H26E C260 H26F 109.5
C264 C261 C221 108.6(5)
C264 C261 C263 110.9(6)
C221 C261 C263 109.2(6)
C264 C261 C262 108.2(6)
C221 C261 C262 111.8(5)
C263 C261 C262 108.1(6)
C261 C262 H26J 109.5
C261 C262 H26K 109.5
H26J C262 H26K 109.5
C261 C262 H26L 109.5
H26J C262 H26L 109.5
H26K C262 H26L 109.5
C261 C263 H26G 109.5
C261 C263 H26H 109.5
H26G C263 H26H 109.5
C261 C263 H26I 109.5
H26G C263 H26I 109.5
H26H C263 H26I 109.5
C261 C264 H26A 109.5
C261 C264 H26B 109.5
H26A C264 H26B 109.5
C261 C264 H26C 109.5
H26A C264 H26C 109.5
H26B C264 H26C 109.5
C268 C265 C224 112.8(6)
C268 C265 C267 111.3(8)
C224 C265 C267 109.2(6)
C268 C265 C266 107.3(7)
C224 C265 C266 107.1(6)
C267 C265 C266 109.0(7)
C265 C266 H26M 109.5
C265 C266 H26N 109.5
H26M C266 H26N 109.5
C265 C266 H26O 109.5
H26M C266 H26O 109.5
H26N C266 H26O 109.5
C265 C267 H26S 109.5
C265 C267 H26T 109.5
H26S C267 H26T 109.5
C265 C267 H26U 109.5
H26S C267 H26U 109.5
H26T C267 H26U 109.5
C265 C268 H26P 109.5
C265 C268 H26Q 109.5
H26P C268 H26Q 109.5
C265 C268 H26R 109.5
H26P C268 H26R 109.5
H26Q C268 H26R 109.5
C272 C269 C271 109.6(6)
C272 C269 C270 108.4(6)
C271 C269 C270 107.8(6)
C272 C269 C227 108.6(5)
C271 C269 C227 109.5(6)
C270 C269 C227 112.8(5)
C269 C270 H27A 109.5
C269 C270 H27B 109.5
H27A C270 H27B 109.5
C269 C270 H27C 109.5
H27A C270 H27C 109.5
H27B C270 H27C 109.5
C269 C271 H27D 109.5
C269 C271 H27E 109.5
H27D C271 H27E 109.5
C269 C271 H27F 109.5
H27D C271 H27F 109.5
H27E C271 H27F 109.5
C269 C272 H27G 109.5
C269 C272 H27H 109.5
H27G C272 H27H 109.5
C269 C272 H27I 109.5
H27G C272 H27I 109.5
H27H C272 H27I 109.5

loop_
_geom_bond_atom_site_label_1
_geom_bond_atom_site_label_2
_geom_bond_distance
Pd1 N101 1.993(4)
Pd1 N201 1.996(4)
Pd1 Cl2 2.3162(18)
Pd1 Cl1 2.3202(17)
N101 N102 1.313(6)
N101 C101 1.371(7)
N102 N103 1.345(6)
N103 C102 1.354(7)
N103 C103 1.459(6)
N201 N202 1.326(7)
N201 C201 1.354(7)
N202 N203 1.318(7)
N203 C202 1.341(7)
N203 C203 1.482(7)
C101 C102 1.368(7)
C101 C112 1.474(8)
C102 H102 0.9500
C103 C104 1.503(9)
C103 H10A 0.9900
C103 H10B 0.9900
C104 C105 1.377(9)
C104 C109 1.386(8)
C105 C106 1.379(11)
C105 H105 0.9500
C106 C107 1.384(12)
C106 H106 0.9500
C107 C108 1.379(12)
C107 H107 0.9500
C108 C109 1.358(11)
C108 H108 0.9500
C109 H109 0.9500
C111 C112 1.381(8)
C111 C130 1.421(7)
C111 H111 0.9500
C112 C113 1.391(8)
C113 C132 1.408(8)
C113 H113 0.9500
C114 C133 1.394(8)
C114 C115 1.403(8)
C114 H114 0.9500
C115 C116 1.409(9)
C115 C153 1.522(9)
C116 C135 1.390(8)
C116 H116 0.9500
C117 C136 1.388(8)
C117 C118 1.389(9)
C117 H117 0.9500
C118 C119 1.384(10)
C118 C157 1.553(9)
C119 C138 1.389(8)
C119 H119 0.9500
C120 C121 1.377(10)
C120 C139 1.415(9)
C120 H120 0.9500
C121 C122 1.395(9)
C121 C161 1.534(10)
C122 C141 1.414(8)
C122 H122 0.9500
C123 C124 1.372(9)
C123 C142 1.391(9)
C123 H123 0.9500
C124 C125 1.405(9)
C124 C165 1.544(9)
C125 C144 1.402(8)
C125 H125 0.9500
C126 C145 1.389(7)
C126 C127 1.396(8)
C126 H126 0.9500
C127 C128 1.406(8)
C127 C169 1.531(8)
C128 C129 1.387(7)
C128 H128 0.9500
C129 C146 1.426(8)
C129 C130 1.436(7)
C130 C131 1.421(7)
C131 C132 1.423(7)
C131 C148 1.443(8)
C132 C133 1.460(7)
C133 C134 1.430(8)
C134 C135 1.410(8)
C134 C149 1.428(8)
C135 C136 1.461(8)
C136 C137 1.403(8)
C137 C138 1.425(8)
C137 C150 1.453(7)
C138 C139 1.458(9)
C139 C140 1.404(8)
C140 C141 1.396(9)
C140 C151 1.455(8)
C141 C142 1.459(8)
C142 C143 1.411(8)
C143 C144 1.406(8)
C143 C152 1.439(8)
C144 C145 1.471(8)
C145 C146 1.409(7)
C146 C147 1.446(7)
C147 C148 1.409(8)
C147 C152 1.432(7)
C148 C149 1.411(7)
C149 C150 1.428(8)
C150 C151 1.406(8)
C151 C152 1.424(7)
C153 C156 1.507(10)
C153 C154 1.510(10)
C153 C155 1.550(11)
C154 H15D 0.9800
C154 H15E 0.9800
C154 H15F 0.9800
C155 H15A 0.9800
C155 H15B 0.9800
C155 H15C 0.9800
C156 H15M 0.9800
C156 H15N 0.9800
C156 H15O 0.9800
C157 C158 1.517(13)
C157 C159 1.528(10)
C157 C160 1.540(12)
C158 H15J 0.9800
C158 H15K 0.9800
C158 H15L 0.9800
C159 H15G 0.9800
C159 H15H 0.9800
C159 H15I 0.9800
C160 H16G 0.9800
C160 H16H 0.9800
C160 H16I 0.9800
C161 C163 1.445(12)
C161 C162 1.533(13)
C161 C164 1.544(13)
C162 H16D 0.9800
C162 H16E 0.9800
C162 H16F 0.9800
C163 H16P 0.9800
C163 H16Q 0.9800
C163 H16R 0.9800
C164 H16S 0.9800
C164 H16T 0.9800
C164 H16U 0.9800
C165 C167 1.504(12)
C165 C166 1.521(11)
C165 C168 1.578(13)
C166 H16A 0.9800
C166 H16B 0.9800
C166 H16C 0.9800
C167 H16J 0.9800
C167 H16K 0.9800
C167 H16L 0.9800
C168 H16M 0.9800
C168 H16N 0.9800
C168 H16O 0.9800
C169 C170 1.523(9)
C169 C172 1.530(10)
C169 C171 1.545(8)
C170 H17A 0.9800
C170 H17B 0.9800
C170 H17C 0.9800
C171 H17D 0.9800
C171 H17E 0.9800
C171 H17F 0.9800
C172 H17G 0.9800
C172 H17H 0.9800
C172 H17I 0.9800
C201 C202 1.382(8)
C201 C212 1.486(7)
C202 H202 0.9500
C203 C204 1.516(11)
C203 H20A 0.9900
C203 H20B 0.9900
C204 C205 1.368(10)
C204 C209 1.368(10)
C205 C206 1.367(11)
C205 H205 0.9500
C206 C207 1.382(13)
C206 H206 0.9500
C207 C208 1.389(14)
C207 H207 0.9500
C208 C209 1.362(13)
C208 H208 0.9500
C209 H209 0.9500
C211 C212 1.389(8)
C211 C230 1.405(7)
C211 H211 0.9500
C212 C213 1.382(8)
C213 C232 1.409(7)
C213 H213 0.9500
C214 C233 1.393(8)
C214 C215 1.394(8)
C214 H214 0.9500
C215 C216 1.395(8)
C215 C253 1.555(8)
C216 C235 1.401(8)
C216 H216 0.9500
C217 C218 1.384(8)
C217 C236 1.409(7)
C217 H217 0.9500
C218 C219 1.386(8)
C218 C257 1.546(7)
C219 C238 1.385(7)
C219 H219 0.9500
C220 C221 1.382(8)
C220 C239 1.395(8)
C220 H220 0.9500
C221 C222 1.395(8)
C221 C261 1.538(8)
C222 C241 1.398(8)
C222 H222 0.9500
C223 C242 1.385(8)
C223 C224 1.404(9)
C223 H223 0.9500
C224 C225 1.373(8)
C224 C265 1.528(8)
C225 C244 1.418(7)
C225 H225 0.9500
C226 C227 1.381(8)
C226 C245 1.403(8)
C226 H226 0.9500
C227 C228 1.388(8)
C227 C269 1.543(7)
C228 C229 1.404(7)
C228 H228 0.9500
C229 C246 1.415(7)
C229 C230 1.458(7)
C230 C231 1.420(7)
C231 C232 1.402(7)
C231 C248 1.447(7)
C232 C233 1.461(7)
C233 C234 1.435(7)
C234 C235 1.411(7)
C234 C249 1.443(7)
C235 C236 1.474(7)
C236 C237 1.406(7)
C237 C238 1.430(7)
C237 C250 1.434(7)
C238 C239 1.450(8)
C239 C240 1.427(7)
C240 C241 1.399(8)
C240 C251 1.462(7)
C241 C242 1.460(8)
C242 C243 1.430(8)
C243 C244 1.418(7)
C243 C252 1.432(7)
C244 C245 1.457(8)
C245 C246 1.413(8)
C246 C247 1.448(7)
C247 C252 1.417(7)
C247 C248 1.424(7)
C248 C249 1.422(7)
C249 C250 1.397(7)
C250 C251 1.429(7)
C251 C252 1.407(7)
C253 C256 1.515(8)
C253 C255 1.527(8)
C253 C254 1.555(9)
C254 H25J 0.9800
C254 H25K 0.9800
C254 H25L 0.9800
C255 H25G 0.9800
C255 H25H 0.9800
C255 H25I 0.9800
C256 H25A 0.9800
C256 H25B 0.9800
C256 H25C 0.9800
C257 C259 1.503(8)
C257 C260 1.531(8)
C257 C258 1.538(10)
C258 H25M 0.9800
C258 H25N 0.9800
C258 H25O 0.9800
C259 H25D 0.9800
C259 H25E 0.9800
C259 H25F 0.9800
C260 H26D 0.9800
C260 H26E 0.9800
C260 H26F 0.9800
C261 C264 1.522(10)
C261 C263 1.543(10)
C261 C262 1.559(9)
C262 H26J 0.9800
C262 H26K 0.9800
C262 H26L 0.9800
C263 H26G 0.9800
C263 H26H 0.9800
C263 H26I 0.9800
C264 H26A 0.9800
C264 H26B 0.9800
C264 H26C 0.9800
C265 C268 1.474(11)
C265 C267 1.544(11)
C265 C266 1.548(11)
C266 H26M 0.9800
C266 H26N 0.9800
C266 H26O 0.9800
C267 H26S 0.9800
C267 H26T 0.9800
C267 H26U 0.9800
C268 H26P 0.9800
C268 H26Q 0.9800
C268 H26R 0.9800
C269 C272 1.527(10)
C269 C271 1.532(10)
C269 C270 1.534(9)
C270 H27A 0.9800
C270 H27B 0.9800
C270 H27C 0.9800
C271 H27D 0.9800
C271 H27E 0.9800
C271 H27F 0.9800
C272 H27G 0.9800
C272 H27H 0.9800
C272 H27I 0.9800

loop_
_geom_torsion_atom_site_label_1
_geom_torsion_atom_site_label_2
_geom_torsion_atom_site_label_3
_geom_torsion_atom_site_label_4
_geom_torsion
Cl2 Pd1 N101 N102 99.6(5)
Cl1 Pd1 N101 N102 -74.6(5)
Cl2 Pd1 N101 C101 -84.4(6)
Cl1 Pd1 N101 C101 101.5(6)
C101 N101 N102 N103 -0.8(7)
Pd1 N101 N102 N103 175.9(4)
N101 N102 N103 C102 0.5(7)
N101 N102 N103 C103 -176.1(5)
Cl2 Pd1 N201 N202 -69.5(5)
Cl1 Pd1 N201 N202 104.7(5)
Cl2 Pd1 N201 C201 91.4(6)
Cl1 Pd1 N201 C201 -94.5(6)
C201 N201 N202 N203 0.6(8)
Pd1 N201 N202 N203 165.3(4)
N201 N202 N203 C202 -0.7(8)
N201 N202 N203 C203 -168.5(6)
N102 N101 C101 C102 0.8(7)
Pd1 N101 C101 C102 -175.5(4)
N102 N101 C101 C112 175.3(6)
Pd1 N101 C101 C112 -1.0(10)
N102 N103 C102 C101 0.0(7)
C103 N103 C102 C101 176.1(6)
N101 C101 C102 N103 -0.4(7)
C112 C101 C102 N103 -174.8(6)
N102 N103 C103 C104 117.3(6)
C102 N103 C103 C104 -58.6(9)
N103 C103 C104 C105 -87.1(6)
N103 C103 C104 C109 92.1(7)
C109 C104 C105 C106 0.3(9)
C103 C104 C105 C106 179.5(6)
C104 C105 C106 C107 -1.6(10)
C105 C106 C107 C108 2.3(12)
C106 C107 C108 C109 -1.5(13)
C107 C108 C109 C104 0.1(12)
C105 C104 C109 C108 0.5(10)
C103 C104 C109 C108 -178.7(6)
C130 C111 C112 C113 0.5(10)
C130 C111 C112 C101 -178.6(6)
C102 C101 C112 C111 33.0(10)
N101 C101 C112 C111 -140.3(6)
C102 C101 C112 C113 -146.0(7)
N101 C101 C112 C113 40.7(10)
C111 C112 C113 C132 0.3(9)
C101 C112 C113 C132 179.3(6)
C133 C114 C115 C116 2.9(9)
C133 C114 C115 C153 -175.6(6)
C114 C115 C116 C135 -3.0(9)
C153 C115 C116 C135 175.5(6)
C136 C117 C118 C119 3.1(10)
C136 C117 C118 C157 -176.0(6)
C117 C118 C119 C138 -3.3(11)
C157 C118 C119 C138 175.8(6)
C139 C120 C121 C122 3.6(11)
C139 C120 C121 C161 -173.1(7)
C120 C121 C122 C141 -1.1(11)
C161 C121 C122 C141 175.5(7)
C142 C123 C124 C125 0.4(10)
C142 C123 C124 C165 -179.6(7)
C123 C124 C125 C144 -2.4(10)
C165 C124 C125 C144 177.6(7)
C145 C126 C127 C128 0.3(9)
C145 C126 C127 C169 -176.8(6)
C126 C127 C128 C129 -3.2(10)
C169 C127 C128 C129 174.0(6)
C127 C128 C129 C146 2.8(9)
C127 C128 C129 C130 -172.2(6)
C112 C111 C130 C131 -0.4(9)
C112 C111 C130 C129 177.3(6)
C128 C129 C130 C111 0.8(10)
C146 C129 C130 C111 -174.1(5)
C128 C129 C130 C131 178.5(6)
C146 C129 C130 C131 3.5(9)
C111 C130 C131 C132 -0.4(9)
C129 C130 C131 C132 -178.1(6)
C111 C130 C131 C148 176.9(5)
C129 C130 C131 C148 -0.8(9)
C112 C113 C132 C131 -1.1(9)
C112 C113 C132 C133 179.4(6)
C130 C131 C132 C113 1.1(9)
C148 C131 C132 C113 -176.2(5)
C130 C131 C132 C133 -179.3(5)
C148 C131 C132 C133 3.4(9)
C115 C114 C133 C134 -1.3(9)
C115 C114 C133 C132 177.2(6)
C113 C132 C133 C114 0.9(9)
C131 C132 C133 C114 -178.6(6)
C113 C132 C133 C134 179.4(5)
C131 C132 C133 C134 -0.1(8)
C114 C133 C134 C135 -0.4(8)
C132 C133 C134 C135 -178.9(5)
C114 C133 C134 C149 176.1(6)
C132 C133 C134 C149 -2.4(8)
C115 C116 C135 C134 1.5(10)
C115 C116 C135 C136 -175.0(6)
C149 C134 C135 C116 -176.2(6)
C133 C134 C135 C116 0.3(9)
C149 C134 C135 C136 0.2(9)
C133 C134 C135 C136 176.7(5)
C118 C117 C136 C137 -1.9(10)
C118 C117 C136 C135 174.2(6)
C116 C135 C136 C117 -1.9(9)
C134 C135 C136 C117 -178.3(6)
C116 C135 C136 C137 174.1(6)
C134 C135 C136 C137 -2.3(9)
C117 C136 C137 C138 0.8(9)
C135 C136 C137 C138 -175.3(5)
C117 C136 C137 C150 178.3(5)
C135 C136 C137 C150 2.2(9)
C118 C119 C138 C137 2.2(10)
C118 C119 C138 C139 -175.6(6)
C136 C137 C138 C119 -1.0(9)
C150 C137 C138 C119 -178.5(6)
C136 C137 C138 C139 176.9(6)
C150 C137 C138 C139 -0.6(9)
C121 C120 C139 C140 -2.7(10)
C121 C120 C139 C138 173.8(7)
C119 C138 C139 C140 178.4(6)
C137 C138 C139 C140 0.6(9)
C119 C138 C139 C120 2.0(9)
C137 C138 C139 C120 -175.8(6)
C120 C139 C140 C141 -0.9(9)
C138 C139 C140 C141 -177.4(6)
C120 C139 C140 C151 176.7(5)
C138 C139 C140 C151 0.3(8)
C139 C140 C141 C122 3.2(9)
C151 C140 C141 C122 -174.4(5)
C139 C140 C141 C142 -179.0(5)
C151 C140 C141 C142 3.4(9)
C121 C122 C141 C140 -2.3(10)
C121 C122 C141 C142 179.9(6)
C124 C123 C142 C143 1.8(10)
C124 C123 C142 C141 178.8(6)
C140 C141 C142 C123 -178.9(6)
C122 C141 C142 C123 -1.1(9)
C140 C141 C142 C143 -1.9(9)
C122 C141 C142 C143 175.8(6)
C123 C142 C143 C144 -2.1(9)
C141 C142 C143 C144 -179.1(5)
C123 C142 C143 C152 176.3(6)
C141 C142 C143 C152 -0.8(8)
C124 C125 C144 C143 2.1(9)
C124 C125 C144 C145 -174.4(6)
C142 C143 C144 C125 0.2(9)
C152 C143 C144 C125 -178.2(6)
C142 C143 C144 C145 176.6(5)
C152 C143 C144 C145 -1.7(8)
C127 C126 C145 C146 2.8(9)
C127 C126 C145 C144 178.5(6)
C125 C144 C145 C126 1.1(9)
C143 C144 C145 C126 -175.4(5)
C125 C144 C145 C146 176.8(6)
C143 C144 C145 C146 0.3(8)
C126 C145 C146 C129 -3.2(9)
C144 C145 C146 C129 -178.9(5)
C126 C145 C146 C147 176.5(5)
C144 C145 C146 C147 0.7(8)
C128 C129 C146 C145 0.5(8)
C130 C129 C146 C145 175.6(5)
C128 C129 C146 C147 -179.2(5)
C130 C129 C146 C147 -4.0(8)
C145 C146 C147 C148 -177.7(5)
C129 C146 C147 C148 1.9(8)
C145 C146 C147 C152 -0.3(8)
C129 C146 C147 C152 179.3(5)
C152 C147 C148 C149 3.5(8)
C146 C147 C148 C149 -179.2(5)
C152 C147 C148 C131 -176.6(5)
C146 C147 C148 C131 0.8(8)
C130 C131 C148 C147 -1.4(8)
C132 C131 C148 C147 176.0(5)
C130 C131 C148 C149 178.6(5)
C132 C131 C148 C149 -4.1(8)
C147 C148 C149 C134 -178.5(5)
C131 C148 C149 C134 1.6(8)
C147 C148 C149 C150 -2.3(8)
C131 C148 C149 C150 177.7(5)
C135 C134 C149 C148 178.1(5)
C133 C134 C149 C148 1.7(8)
C135 C134 C149 C150 1.9(8)
C133 C134 C149 C150 -174.5(5)
C148 C149 C150 C151 -0.6(8)
C134 C149 C150 C151 175.7(5)
C148 C149 C150 C137 -178.3(5)
C134 C149 C150 C137 -2.0(8)
C136 C137 C150 C151 -177.7(6)
C138 C137 C150 C151 -0.3(8)
C136 C137 C150 C149 0.0(8)
C138 C137 C150 C149 177.5(5)
C149 C150 C151 C152 2.2(8)
C137 C150 C151 C152 179.9(5)
C149 C150 C151 C140 -176.5(5)
C137 C150 C151 C140 1.2(8)
C141 C140 C151 C150 176.5(5)
C139 C140 C151 C150 -1.2(8)
C141 C140 C151 C152 -2.3(8)
C139 C140 C151 C152 -179.9(5)
C150 C151 C152 C147 -1.0(8)
C140 C151 C152 C147 177.8(5)
C150 C151 C152 C143 -179.2(5)
C140 C151 C152 C143 -0.4(8)
C148 C147 C152 C151 -1.8(8)
C146 C147 C152 C151 -179.2(5)
C148 C147 C152 C143 176.3(5)
C146 C147 C152 C143 -1.1(8)
C144 C143 C152 C151 -179.8(5)
C142 C143 C152 C151 1.9(8)
C144 C143 C152 C147 2.1(8)
C142 C143 C152 C147 -176.2(5)
C114 C115 C153 C156 170.4(7)
C116 C115 C153 C156 -8.0(10)
C114 C115 C153 C154 48.6(9)
C116 C115 C153 C154 -129.8(7)
C114 C115 C153 C155 -69.4(8)
C116 C115 C153 C155 112.1(7)
C119 C118 C157 C158 -119.2(8)
C117 C118 C157 C158 59.8(9)
C119 C118 C157 C159 122.1(8)
C117 C118 C157 C159 -58.9(10)
C119 C118 C157 C160 -0.3(11)
C117 C118 C157 C160 178.7(8)
C120 C121 C161 C163 66.3(11)
C122 C121 C161 C163 -110.3(9)
C120 C121 C161 C162 -171.6(8)
C122 C121 C161 C162 11.8(12)
C120 C121 C161 C164 -55.1(10)
C122 C121 C161 C164 128.3(8)
C123 C124 C165 C167 132.4(9)
C125 C124 C165 C167 -47.6(11)
C123 C124 C165 C166 8.8(12)
C125 C124 C165 C166 -171.1(7)
C123 C124 C165 C168 -110.1(8)
C125 C124 C165 C168 70.0(9)
C126 C127 C169 C170 -0.8(9)
C128 C127 C169 C170 -177.8(6)
C126 C127 C169 C172 -120.1(7)
C128 C127 C169 C172 62.9(7)
C126 C127 C169 C171 120.1(7)
C128 C127 C169 C171 -56.9(8)
N202 N201 C201 C202 -0.3(8)
Pd1 N201 C201 C202 -161.9(5)
N202 N201 C201 C212 178.4(6)
Pd1 N201 C201 C212 16.8(11)
N202 N203 C202 C201 0.5(8)
C203 N203 C202 C201 166.4(7)
N201 C201 C202 N203 -0.1(8)
C212 C201 C202 N203 -178.8(6)
N202 N203 C203 C204 92.5(7)
C202 N203 C203 C204 -72.8(8)
N203 C203 C204 C205 -56.9(8)
N203 C203 C204 C209 120.3(6)
C209 C204 C205 C206 -0.8(10)
C203 C204 C205 C206 176.4(6)
C204 C205 C206 C207 -1.2(11)
C205 C206 C207 C208 1.7(12)
C206 C207 C208 C209 -0.2(13)
C207 C208 C209 C204 -1.8(13)
C205 C204 C209 C208 2.3(11)
C203 C204 C209 C208 -174.9(7)
C230 C211 C212 C213 -1.4(9)
C230 C211 C212 C201 178.4(6)
N201 C201 C212 C213 21.6(10)
C202 C201 C212 C213 -160.0(7)
N201 C201 C212 C211 -158.1(6)
C202 C201 C212 C211 20.3(11)
C211 C212 C213 C232 0.4(9)
C201 C212 C213 C232 -179.3(6)
C233 C214 C215 C216 4.2(9)
C233 C214 C215 C253 -176.3(6)
C214 C215 C216 C235 -3.1(9)
C253 C215 C216 C235 177.5(6)
C236 C217 C218 C219 3.2(9)
C236 C217 C218 C257 -176.6(5)
C217 C218 C219 C238 -3.4(8)
C257 C218 C219 C238 176.3(5)
C239 C220 C221 C222 1.0(10)
C239 C220 C221 C261 -177.0(6)
C220 C221 C222 C241 -1.5(10)
C261 C221 C222 C241 176.5(6)
C242 C223 C224 C225 0.6(10)
C242 C223 C224 C265 -178.2(6)
C223 C224 C225 C244 0.6(10)
C265 C224 C225 C244 179.4(6)
C245 C226 C227 C228 0.3(10)
C245 C226 C227 C269 -177.9(6)
C226 C227 C228 C229 1.2(10)
C269 C227 C228 C229 179.4(6)
C227 C228 C229 C246 -2.9(9)
C227 C228 C229 C230 180.0(6)
C212 C211 C230 C231 0.9(9)
C212 C211 C230 C229 179.7(6)
C228 C229 C230 C211 -7.2(9)
C246 C229 C230 C211 175.7(6)
C228 C229 C230 C231 171.6(6)
C246 C229 C230 C231 -5.5(9)
C211 C230 C231 C232 0.5(9)
C229 C230 C231 C232 -178.3(5)
C211 C230 C231 C248 -177.8(5)
C229 C230 C231 C248 3.4(8)
C230 C231 C232 C213 -1.5(9)
C248 C231 C232 C213 176.8(5)
C230 C231 C232 C233 176.2(5)
C248 C231 C232 C233 -5.5(9)
C212 C213 C232 C231 1.0(9)
C212 C213 C232 C233 -176.6(6)
C215 C214 C233 C234 -2.4(9)
C215 C214 C233 C232 173.4(6)
C231 C232 C233 C214 -172.5(5)
C213 C232 C233 C214 5.1(9)
C231 C232 C233 C234 3.3(9)
C213 C232 C233 C234 -179.1(6)
C214 C233 C234 C235 -0.5(8)
C232 C233 C234 C235 -176.5(5)
C214 C233 C234 C249 177.3(5)
C232 C233 C234 C249 1.3(8)
C215 C216 C235 C234 0.3(9)
C215 C216 C235 C236 179.6(6)
C233 C234 C235 C216 1.5(8)
C249 C234 C235 C216 -176.2(5)
C233 C234 C235 C236 -177.8(5)
C249 C234 C235 C236 4.4(8)
C218 C217 C236 C237 0.1(9)
C218 C217 C236 C235 178.2(5)
C216 C235 C236 C237 179.9(5)
C234 C235 C236 C237 -0.8(8)
C216 C235 C236 C217 1.7(9)
C234 C235 C236 C217 -178.9(5)
C217 C236 C237 C238 -3.2(8)
C235 C236 C237 C238 178.7(5)
C217 C236 C237 C250 175.0(5)
C235 C236 C237 C250 -3.2(8)
C218 C219 C238 C237 0.4(8)
C218 C219 C238 C239 -176.7(5)
C236 C237 C238 C219 3.0(8)
C250 C237 C238 C219 -175.2(5)
C236 C237 C238 C239 -180.0(5)
C250 C237 C238 C239 1.9(8)
C221 C220 C239 C240 -0.1(9)
C221 C220 C239 C238 176.2(6)
C219 C238 C239 C220 -3.7(8)
C237 C238 C239 C220 179.3(5)
C219 C238 C239 C240 172.6(5)
C237 C238 C239 C240 -4.5(8)
C220 C239 C240 C241 -0.5(8)
C238 C239 C240 C241 -176.9(5)
C220 C239 C240 C251 179.7(5)
C238 C239 C240 C251 3.3(8)
C221 C222 C241 C240 0.9(9)
C221 C222 C241 C242 -177.7(6)
C239 C240 C241 C222 0.0(8)
C251 C240 C241 C222 179.9(5)
C239 C240 C241 C242 178.7(5)
C251 C240 C241 C242 -1.5(8)
C224 C223 C242 C243 -0.4(10)
C224 C223 C242 C241 175.7(6)
C222 C241 C242 C223 2.0(9)
C240 C241 C242 C223 -176.6(6)
C222 C241 C242 C243 178.1(6)
C240 C241 C242 C243 -0.5(8)
C223 C242 C243 C244 -1.1(9)
C241 C242 C243 C244 -177.3(5)
C223 C242 C243 C252 -179.8(5)
C241 C242 C243 C252 4.0(8)
C242 C243 C244 C225 2.2(9)
C252 C243 C244 C225 -179.1(5)
C242 C243 C244 C245 -178.3(5)
C252 C243 C244 C245 0.4(9)
C224 C225 C244 C243 -2.0(10)
C224 C225 C244 C245 178.5(6)
C227 C226 C245 C246 0.0(10)
C227 C226 C245 C244 178.9(6)
C243 C244 C245 C226 -176.4(6)
C225 C244 C245 C226 3.1(9)
C243 C244 C245 C246 2.5(9)
C225 C244 C245 C246 -178.1(6)
C226 C245 C246 C229 -1.8(9)
C244 C245 C246 C229 179.3(5)
C226 C245 C246 C247 174.6(6)
C244 C245 C246 C247 -4.3(9)
C228 C229 C246 C245 3.2(9)
C230 C229 C246 C245 -179.6(5)
C228 C229 C246 C247 -173.2(6)
C230 C229 C246 C247 4.0(8)
C245 C246 C247 C252 3.4(8)
C229 C246 C247 C252 179.8(5)
C245 C246 C247 C248 -176.9(5)
C229 C246 C247 C248 -0.5(8)
C252 C247 C248 C249 -3.2(8)
C246 C247 C248 C249 177.1(5)
C252 C247 C248 C231 178.2(5)
C246 C247 C248 C231 -1.5(8)
C232 C231 C248 C249 3.1(8)
C230 C231 C248 C249 -178.6(5)
C232 C231 C248 C247 -178.2(5)
C230 C231 C248 C247 0.1(8)
C247 C248 C249 C250 0.9(8)
C231 C248 C249 C250 179.6(5)
C247 C248 C249 C234 -177.2(5)
C231 C248 C249 C234 1.5(8)
C235 C234 C249 C250 -4.1(8)
C233 C234 C249 C250 178.2(5)
C235 C234 C249 C248 174.0(5)
C233 C234 C249 C248 -3.7(8)
C248 C249 C250 C251 1.8(8)
C234 C249 C250 C251 179.8(5)
C248 C249 C250 C237 -178.1(5)
C234 C249 C250 C237 0.0(8)
C236 C237 C250 C249 3.7(8)
C238 C237 C250 C249 -178.3(5)
C236 C237 C250 C251 -176.2(5)
C238 C237 C250 C251 1.9(8)
C249 C250 C251 C252 -2.2(8)
C237 C250 C251 C252 177.6(5)
C249 C250 C251 C240 177.1(5)
C237 C250 C251 C240 -3.1(8)
C241 C240 C251 C252 -0.1(8)
C239 C240 C251 C252 179.8(5)
C241 C240 C251 C250 -179.4(5)
C239 C240 C251 C250 0.5(8)
C250 C251 C252 C247 0.0(8)
C240 C251 C252 C247 -179.3(5)
C250 C251 C252 C243 -177.1(5)
C240 C251 C252 C243 3.6(8)
C248 C247 C252 C251 2.7(8)
C246 C247 C252 C251 -177.5(5)
C248 C247 C252 C243 179.8(5)
C246 C247 C252 C243 -0.5(8)
C244 C243 C252 C251 175.7(5)
C242 C243 C252 C251 -5.6(8)
C244 C243 C252 C247 -1.4(8)
C242 C243 C252 C247 177.3(5)
C214 C215 C253 C256 173.0(6)
C216 C215 C253 C256 -7.5(9)
C214 C215 C253 C255 -64.6(8)
C216 C215 C253 C255 114.8(7)
C214 C215 C253 C254 53.4(8)
C216 C215 C253 C254 -127.2(6)
C217 C218 C257 C259 -79.0(7)
C219 C218 C257 C259 101.3(7)
C217 C218 C257 C260 159.4(6)
C219 C218 C257 C260 -20.3(8)
C217 C218 C257 C258 42.1(7)
C219 C218 C257 C258 -137.6(6)
C220 C221 C261 C264 -64.5(8)
C222 C221 C261 C264 117.7(7)
C220 C221 C261 C263 56.6(8)
C222 C221 C261 C263 -121.2(7)
C220 C221 C261 C262 176.3(6)
C222 C221 C261 C262 -1.6(9)
C225 C224 C265 C268 -1.1(12)
C223 C224 C265 C268 177.8(8)
C225 C224 C265 C267 123.2(8)
C223 C224 C265 C267 -58.0(9)
C225 C224 C265 C266 -118.9(8)
C223 C224 C265 C266 59.9(8)
C226 C227 C269 C272 -120.3(7)
C228 C227 C269 C272 61.6(9)
C226 C227 C269 C271 120.1(7)
C228 C227 C269 C271 -58.1(8)
C226 C227 C269 C270 -0.1(10)
C228 C227 C269 C270 -178.2(6)

loop_
_platon_squeeze_void_nr
_platon_squeeze_void_average_x
_platon_squeeze_void_average_y
_platon_squeeze_void_average_z
_platon_squeeze_void_volume
_platon_squeeze_void_count_electrons
_platon_squeeze_void_content
1 0.742 0.250 -0.016 1151 172 '4 CH3CN, 8 H2O'
2 0.258 0.750 -0.045 1152 169 '4 CH3CN, 8 H2O'
